data_1101220
loop_
_publ_author_name
'Goto, Yuya'
'Kamata, Keigo'
'Yamaguchi, Kazuya'
'Uehara, Kazuhiro'
'Hikichi, Shiro'
'Mizuno, Noritaka'

_publ_section_title
;
 Synthesis, Structural Characterization, and Catalytic Performance of
 Dititanium-Substituted \g-Keggin Silicotungstate
;
_journal_coden_ASTM INOCAJ
_journal_issue 5
_journal_name_full 'Inorganic Chemistry'
_journal_page_first 2347
_journal_page_last 2356
_journal_paper_doi 10.1021/ic052179q
_journal_volume 45
_journal_year 2006
_chemical_formula_moiety 'C100 H212 K8 O128 S2 Si2 Ti4 W20 '
_chemical_formula_sum 'C100 H212 K8 O128 S2 Si2 Ti4 W20'
_chemical_formula_weight 7764.38
_space_group_IT_number 70
_symmetry_cell_setting orthorhombic
_symmetry_space_group_name_Hall '-F 2uv 2vw'
_symmetry_space_group_name_H-M 'F d d d :2'
_cell_angle_alpha 90.0000
_cell_angle_beta 90.0000
_cell_angle_gamma 90.0000
_cell_formula_units_Z 16
_cell_length_a 33.2107(3)
_cell_length_b 35.4445(4)
_cell_length_c 85.0187(8)
_cell_measurement_temperature 296.1
_cell_volume 100078.6(17)
_computing_cell_refinement CrystalClear
_computing_data_collection CrystalClear
_computing_data_reduction CrystalStructure
_computing_publication_material 'CrystalStructure 3.7.0'
_computing_structure_refinement CRYSTALS
_computing_structure_solution SAPI91
_diffrn_measured_fraction_theta_full 0.945
_diffrn_measured_fraction_theta_max 0.945
_diffrn_measurement_device_type 'Rigaku Saturn'
_diffrn_measurement_method \w
_diffrn_radiation_type 'Mo K\a'
_diffrn_radiation_wavelength 0.71069
_diffrn_reflns_limit_h_max 42
_diffrn_reflns_limit_h_min 0
_diffrn_reflns_limit_k_max 47
_diffrn_reflns_limit_k_min 0
_diffrn_reflns_limit_l_max 113
_diffrn_reflns_limit_l_min 0
_diffrn_reflns_number 29407
_diffrn_reflns_theta_full 28.29
_diffrn_reflns_theta_max 28.29
_exptl_absorpt_coefficient_mu 9.523
_exptl_absorpt_correction_type none
_exptl_crystal_colour NONE
_exptl_crystal_density_diffrn 2.061
_exptl_crystal_density_method 'not measured'
_exptl_crystal_description NONE
_exptl_crystal_F_000 57856.00
_exptl_crystal_size_max 0.00
_exptl_crystal_size_mid 0.00
_exptl_crystal_size_min 0.00
_refine_diff_density_max 3.50
_refine_diff_density_min -2.46
_refine_ls_extinction_method none
_refine_ls_goodness_of_fit_ref 8.293
_refine_ls_number_parameters 696
_refine_ls_number_reflns 18443
_refine_ls_R_factor_gt 0.0546
_refine_ls_shift/su_max 1.0102
_refine_ls_structure_factor_coef F
_refine_ls_weighting_details 'w = 1.0'
_refine_ls_weighting_scheme unit
_refine_ls_wR_factor_ref 0.0538
_reflns_number_gt 18331
_reflns_number_total 29407
_reflns_threshold_expression F^2^>2.0\s(F^2^)
_cod_original_sg_symbol_H-M 'F d d d'
_cod_original_formula_sum 'C100 H212 K8 O128 S2 Si2 Ti4 W20 '
_cod_database_code 1101220

loop_
_symmetry_equiv_pos_site_id
_symmetry_equiv_pos_as_xyz
1 +X,+Y,+Z
2 -X,1/4+Y,1/4+Z
3 1/4+X,-Y,1/4+Z
4 1/4-X,3/4-Y,1/2+Z
5 -X,-Y,-Z
6 +X,1/4-Y,1/4-Z
7 1/4-X,+Y,1/4-Z
8 1/4+X,3/4+Y,1/2-Z
9 +X,1/2+Y,1/2+Z
10 -X,3/4+Y,3/4+Z
11 1/4+X,1/2-Y,3/4+Z
12 1/4-X,1/4-Y,+Z
13 -X,1/2-Y,1/2-Z
14 +X,3/4-Y,3/4-Z
15 1/4-X,1/2+Y,3/4-Z
16 1/4+X,1/4+Y,-Z
17 1/2+X,+Y,1/2+Z
18 1/2-X,1/4+Y,3/4+Z
19 3/4+X,-Y,3/4+Z
20 3/4-X,3/4-Y,+Z
21 1/2-X,-Y,1/2-Z
22 1/2+X,1/4-Y,3/4-Z
23 3/4-X,+Y,3/4-Z
24 3/4+X,3/4+Y,-Z
25 1/2+X,1/2+Y,+Z
26 1/2-X,3/4+Y,1/4+Z
27 3/4+X,1/2-Y,1/4+Z
28 3/4-X,1/4-Y,1/2+Z
29 1/2-X,1/2-Y,-Z
30 1/2+X,3/4-Y,1/4-Z
31 3/4-X,1/2+Y,1/4-Z
32 3/4+X,1/4+Y,1/2-Z

loop_
_atom_site_label
_atom_site_type_symbol
_atom_site_fract_x
_atom_site_fract_y
_atom_site_fract_z
_atom_site_U_iso_or_equiv
_atom_site_adp_type
_atom_site_occupancy
_atom_site_symmetry_multiplicity
_atom_site_calc_flag
_atom_site_refinement_flags
_atom_site_disorder_assembly
_atom_site_disorder_group
W(3) W 0.40443(2) 0.21135(2) 0.078530(10) 0.04873(15) Uani 1.00 1 d . . .
W(4) W 0.40446(2) 0.04324(2) 0.077170(10) 0.04463(14) Uani 1.00 1 d . . .
W(5) W 0.30505(2) 0.04385(2) 0.073050(10) 0.04409(14) Uani 1.00 1 d . . .
W(6) W 0.30503(2) 0.21120(2) 0.074440(10) 0.04717(15) Uani 1.00 1 d . . .
W(7) W 0.46363(2) 0.12776(2) 0.067730(10) 0.04897(14) Uani 1.00 1 d . . .
W(8) W 0.25312(2) 0.12821(2) 0.058430(10) 0.04683(14) Uani 1.00 1 d . . .
W(9) W 0.42258(2) 0.17633(2) 0.038600(10) 0.05178(16) Uani 1.00 1 d . . .
W(10) W 0.42247(2) 0.08201(2) 0.037800(10) 0.04822(15) Uani 1.00 1 d . . .
W(11) W 0.31061(2) 0.08213(2) 0.033100(10) 0.04613(15) Uani 1.00 1 d . . .
W(12) W 0.31064(2) 0.17672(2) 0.033860(10) 0.04921(15) Uani 1.00 1 d . . .
Ti(1) Ti 0.34744(8) 0.17046(6) 0.10461(3) 0.0448(6) Uani 1.00 1 d . . .
Ti(2) Ti 0.34745(8) 0.08139(6) 0.10395(3) 0.0437(6) Uani 1.00 1 d . . .
K(1) K 0.6257(2) 0.2580(2) 0.20237(9) 0.0803(19) Uiso 0.54 1 d P . .
K(2) K 0.12541(19) 0.30662(16) 0.21142(6) 0.1085(15) Uiso 1.00 1 d . . .
K(3) K 0.3750 0.3750 0.22099(9) 0.1019(19) Uiso 1.00 2 d S . .
K(4) K 0.3750 0.3750 0.12755(10) 0.121(2) Uiso 1.00 2 d S . .
K(5) K 0.1250 0.0374(2) 0.1250 0.082(2) Uiso 0.63 2 d SP . .
K(6) K 0.3750 0.3750 0.02146(10) 0.112(2) Uiso 1.00 2 d S . .
K(11) K 0.6267(3) 0.2323(2) 0.20372(11) 0.079(2) Uiso 0.46 1 d P . .
K(55) K 0.1250 0.0770(6) 0.1250 0.111(5) Uiso 0.37 2 d SP . .
S(1) S 0.4643 0.0730 0.1250 0.102 Uiso 0.50 1 d R . .
S(11) S 0.5249 0.0756 0.1247 0.096 Uiso 0.50 1 d R . .
Si(1) Si 0.35821(11) 0.12802(11) 0.06546(4) 0.0425(9) Uani 1.00 1 d . . .
O(1) O 0.3830(2) 0.1257(2) 0.10587(9) 0.045(2) Uani 1.00 1 d . . .
O(2) O 0.3107(2) 0.1263(2) 0.10138(9) 0.045(2) Uani 1.00 1 d . . .
O(3) O 0.3903(2) 0.2020(2) 0.09982(10) 0.050(2) Uani 1.00 1 d . . .
O(4) O 0.3906(2) 0.0503(2) 0.09842(10) 0.043(2) Uani 1.00 1 d . . .
O(5) O 0.3079(2) 0.0504(2) 0.09504(10) 0.045(2) Uani 1.00 1 d . . .
O(6) O 0.3081(2) 0.2025(2) 0.09617(10) 0.048(2) Uani 1.00 1 d . . .
O(7) O 0.4397(2) 0.1677(2) 0.07918(10) 0.050(2) Uani 1.00 1 d . . .
O(8) O 0.4399(2) 0.0869(2) 0.07859(10) 0.047(2) Uani 1.00 1 d . . .
O(9) O 0.3549(2) 0.0164(2) 0.07401(10) 0.048(2) Uani 1.00 1 d . . .
O(10) O 0.2708(2) 0.0877(2) 0.07188(10) 0.045(2) Uani 1.00 1 d . . .
O(11) O 0.2710(2) 0.1674(2) 0.07236(10) 0.050(2) Uani 1.00 1 d . . .
O(12) O 0.3550(3) 0.2386(2) 0.07583(10) 0.053(2) Uani 1.00 1 d . . .
O(13) O 0.4073(2) 0.2073(2) 0.05606(11) 0.053(2) Uani 1.00 1 d . . .
O(14) O 0.4074(2) 0.0503(2) 0.05463(10) 0.049(2) Uani 1.00 1 d . . .
O(15) O 0.3153(2) 0.0500(2) 0.05088(10) 0.047(2) Uani 1.00 1 d . . .
O(16) O 0.3150(2) 0.2069(2) 0.05216(11) 0.053(2) Uani 1.00 1 d . . .
O(17) O 0.4688(3) 0.1638(2) 0.05069(11) 0.056(2) Uani 1.00 1 d . . .
O(18) O 0.4686(2) 0.0934(2) 0.05002(10) 0.051(2) Uani 1.00 1 d . . .
O(19) O 0.2577(2) 0.0932(2) 0.04113(10) 0.048(2) Uani 1.00 1 d . . .
O(20) O 0.2578(2) 0.1646(2) 0.04186(11) 0.053(2) Uani 1.00 1 d . . .
O(21) O 0.4303(2) 0.1298(2) 0.02744(10) 0.055(2) Uani 1.00 1 d . . .
O(22) O 0.3670(2) 0.0817(2) 0.03101(9) 0.046(2) Uani 1.00 1 d . . .
O(23) O 0.3080(2) 0.1297(2) 0.02264(10) 0.052(2) Uani 1.00 1 d . . .
O(24) O 0.3669(2) 0.1774(2) 0.03196(10) 0.051(2) Uani 1.00 1 d . . .
O(25) O 0.3551(2) 0.0894(2) 0.07608(9) 0.044(2) Uani 1.00 1 d . . .
O(26) O 0.3545(2) 0.1655(2) 0.07666(10) 0.045(2) Uani 1.00 1 d . . .
O(27) O 0.4005(2) 0.1281(2) 0.05577(9) 0.043(2) Uani 1.00 1 d . . .
O(28) O 0.3222(2) 0.1284(2) 0.05245(9) 0.044(2) Uani 1.00 1 d . . .
O(101) O 0.3413(2) 0.0709(2) 0.12462(10) 0.048(2) Uani 1.00 1 d . . .
O(103) O 0.4376(3) 0.2476(2) 0.08126(11) 0.059(3) Uani 1.00 1 d . . .
O(104) O 0.4375(3) 0.0064(2) 0.07931(11) 0.055(2) Uani 1.00 1 d . . .
O(105) O 0.2714(3) 0.0077(2) 0.07234(11) 0.056(2) Uani 1.00 1 d . . .
O(106) O 0.2717(3) 0.2476(2) 0.07426(12) 0.061(3) Uani 1.00 1 d . . .
O(107) O 0.5119(2) 0.1273(3) 0.07515(11) 0.062(3) Uani 1.00 1 d . . .
O(108) O 0.2020(2) 0.1279(2) 0.06136(11) 0.056(2) Uani 1.00 1 d . . .
O(109) O 0.4433(3) 0.2080(3) 0.02576(11) 0.064(3) Uani 1.00 1 d . . .
O(110) O 0.4436(3) 0.0516(3) 0.02436(11) 0.059(3) Uani 1.00 1 d . . .
O(111) O 0.2967(3) 0.0517(2) 0.01828(11) 0.056(2) Uani 1.00 1 d . . .
O(112) O 0.2976(3) 0.2083(3) 0.01953(11) 0.063(3) Uani 1.00 1 d . . .
O(201) O 0.7025 0.2385 0.2131 0.073 Uiso 0.50 1 d R . .
O(202) O 0.6848(5) 0.2460(5) 0.1801(2) 0.121(5) Uiso 1.00 1 d . . .
O(203) O 0.6051(6) 0.2295(5) 0.1714(2) 0.131(5) Uiso 1.00 1 d . . .
O(204) O 0.5476(4) 0.2442(4) 0.19407(19) 0.105(4) Uiso 1.00 1 d . . .
O(205) O 0.5686(5) 0.2449(4) 0.2259(2) 0.114(4) Uiso 1.00 1 d . . .
O(206) O 0.6488(6) 0.2622(5) 0.2333(2) 0.134(6) Uiso 1.00 1 d . . .
O(211) O 0.7141 0.2463 0.2076 0.095 Uiso 0.50 1 d R . .
O(301) O 0.1428(9) 0.2354(8) 0.1976(3) 0.190(9) Uiso 1.00 1 d . . .
O(302) O 0.0682(8) 0.2500(7) 0.2120(3) 0.176(8) Uiso 1.00 1 d . . .
O(303) O 0.0439(9) 0.3210(9) 0.2193(3) 0.204(10) Uiso 1.00 1 d . . .
O(304) O 0.1057(9) 0.3749(7) 0.2281(2) 0.175(8) Uiso 1.00 1 d . . .
O(305) O 0.1709(9) 0.3329(9) 0.2378(3) 0.191(9) Uiso 1.00 1 d . . .
O(306) O 0.1995(9) 0.2745(9) 0.2200(3) 0.196(10) Uiso 1.00 1 d . . .
O(401) O 0.4269(15) 0.3205(13) 0.2049(4) 0.260(15) Uiso 1.00 1 d . . .
O(402) O 0.3649(11) 0.2999(11) 0.2207(4) 0.240(13) Uiso 1.00 1 d . . .
O(403) O 0.2897(14) 0.3567(15) 0.2046(5) 0.302(18) Uiso 1.00 1 d . . .
O(501) O 0.3300(9) 0.3283(8) 0.1055(3) 0.223(8) Uiso 0.50 1 d P . .
O(502) O 0.3782(9) 0.3907(8) 0.0964(2) 0.223(8) Uiso 0.50 1 d P . .
O(503) O 0.3948(10) 0.4467(6) 0.1185(3) 0.223(8) Uiso 0.50 1 d P . .
O(504) O 0.3956(6) 0.4261(3) 0.1508(3) 0.223(8) Uiso 0.50 1 d P . .
O(505) O 0.3492(2) 0.3612(2) 0.1596(2) 0.223(8) Uiso 0.50 1 d P . .
O(506) O 0.3320(8) 0.3059(5) 0.1367(3) 0.223(8) Uiso 0.50 1 d P . .
O(601) O 0.1524(5) 0.0925(4) 0.1522(7) 0.43(2) Uiso 0.50 1 d P . .
O(602) O 0.2113(11) 0.0724(16) 0.1287(8) 0.43(2) Uiso 0.50 1 d P . .
O(603) O 0.191(2) 0.0157(19) 0.1061(7) 0.43(2) Uiso 0.50 1 d P . .
O(604) O 0.107(2) 0.006(2) 0.0982(6) 0.43(2) Uiso 0.50 1 d P . .
O(605) O 0.0464(17) 0.0281(18) 0.1211(8) 0.43(2) Uiso 0.50 1 d P . .
O(606) O 0.0695(6) 0.0846(10) 0.1447(7) 0.43(2) Uiso 0.50 1 d P . .
O(701) O 0.375000(10) 0.375000(10) -0.0191(8) 0.52(3) Uiso 1.00 2 d S . .
O(702) O 0.4135(19) 0.4267(15) -0.0011(11) 0.52(3) Uiso 0.50 1 d P . .
O(703) O 0.376(3) 0.454(2) 0.0267(11) 0.52(3) Uiso 0.50 1 d P . .
O(704) O 0.327(3) 0.402(3) 0.0435(8) 0.52(3) Uiso 0.50 1 d P . .
O(705) O 0.288(2) 0.343(3) 0.0259(11) 0.52(3) Uiso 0.50 1 d P . .
O(706) O 0.323(2) 0.3149(15) -0.0031(11) 0.52(3) Uiso 0.50 1 d P . .
O(901) O 0.4485 0.1250 0.1250 0.061 Uiso 1.00 2 d R . .
O(911) O 0.5578 0.0451 0.1247 0.094 Uiso 0.50 1 d R . .
C(201) C 0.7354(9) 0.2502(8) 0.1973(3) 0.129(8) Uiso 1.00 1 d . . .
C(202) C 0.7221(10) 0.2313(9) 0.1838(3) 0.138(10) Uiso 1.00 1 d . . .
C(203) C 0.6741(13) 0.2330(11) 0.1640(4) 0.179(13) Uiso 1.00 1 d . . .
C(204) C 0.6311(12) 0.2517(11) 0.1588(4) 0.169(12) Uiso 1.00 1 d . . .
C(205) C 0.5645(10) 0.2449(9) 0.1672(3) 0.143(10) Uiso 1.00 1 d . . .
C(206) C 0.5377(9) 0.2240(8) 0.1793(3) 0.131(9) Uiso 1.00 1 d . . .
C(207) C 0.5204(9) 0.2323(8) 0.2062(3) 0.130(9) Uiso 1.00 1 d . . .
C(208) C 0.5296(8) 0.2553(7) 0.2210(3) 0.109(7) Uiso 1.00 1 d . . .
C(209) C 0.5783(9) 0.2674(8) 0.2394(3) 0.128(9) Uiso 1.00 1 d . . .
C(210) C 0.6198(11) 0.2540(9) 0.2446(4) 0.150(10) Uiso 1.00 1 d . . .
C(211) C 0.6887(10) 0.2460(9) 0.2377(4) 0.143(10) Uiso 1.00 1 d . . .
C(212) C 0.7156(11) 0.2578(10) 0.2249(4) 0.152(11) Uiso 1.00 1 d . . .
C(301) C 0.1181(12) 0.2072(11) 0.2013(4) 0.160(11) Uiso 1.00 1 d . . .
C(302) C 0.0739(13) 0.2245(11) 0.1990(5) 0.177(13) Uiso 1.00 1 d . . .
C(303) C 0.0270(10) 0.2618(9) 0.2113(3) 0.137(9) Uiso 1.00 1 d . . .
C(304) C 0.0225(13) 0.2916(13) 0.2254(5) 0.180(14) Uiso 1.00 1 d . . .
C(305) C 0.043(2) 0.346(2) 0.2361(8) 0.29(2) Uiso 1.00 1 d . . .
C(306) C 0.069(2) 0.3808(19) 0.2299(7) 0.26(2) Uiso 1.00 1 d . . .
C(307) C 0.1267(8) 0.3795(7) 0.2432(2) 0.113(7) Uiso 1.00 1 d . . .
C(308) C 0.1654(14) 0.3723(15) 0.2370(5) 0.194(15) Uiso 1.00 1 d . . .
C(309) C 0.2105(17) 0.3196(16) 0.2372(5) 0.216(18) Uiso 1.00 1 d . . .
C(310) C 0.2106(13) 0.2809(14) 0.2356(5) 0.187(14) Uiso 1.00 1 d . . .
C(311) C 0.2062(19) 0.238(2) 0.2165(7) 0.24(2) Uiso 1.00 1 d . . .
C(312) C 0.1851(16) 0.2246(13) 0.2009(5) 0.204(16) Uiso 1.00 1 d . . .
C(401) C 0.4182(12) 0.2850(12) 0.2107(4) 0.164(12) Uiso 1.00 1 d . . .
C(402) C 0.3734(11) 0.2742(10) 0.2115(4) 0.146(10) Uiso 1.00 1 d . . .
C(403) C 0.3152(15) 0.2925(13) 0.2177(5) 0.195(15) Uiso 1.00 1 d . . .
C(404) C 0.3009(17) 0.3155(18) 0.2050(6) 0.225(19) Uiso 1.00 1 d . . .
C(405) C 0.3(9) 0(38) 0(30) 0.1(19) Uani 1.00 1 d . . .
C(406) C 0.465(2) 0.3359(17) 0.2037(6) 0.24(2) Uiso 1.00 1 d . . .
C(501) C 0.3495(11) 0.3299(8) 0.0905(3) 0.223(8) Uiso 0.50 1 d P . .
C(502) C 0.3525(10) 0.3699(9) 0.0858(2) 0.223(8) Uiso 0.50 1 d P . .
C(503) C 0.3827(11) 0.4298(8) 0.0917(3) 0.223(8) Uiso 0.50 1 d P . .
C(504) C 0.4110(11) 0.4477(8) 0.1027(3) 0.223(8) Uiso 0.50 1 d P . .
C(505) C 0.4187(11) 0.4660(6) 0.1299(3) 0.223(8) Uiso 0.50 1 d P . .
C(506) C 0.3971(10) 0.4647(3) 0.1450(3) 0.223(8) Uiso 0.50 1 d P . .
C(507) C 0.3755(5) 0.42361(6) 0.1653(3) 0.223(8) Uiso 0.50 1 d P . .
C(508) C 0.375000(10) 0.375000(10) 0.1704(2) 0.223(8) Uiso 1.00 2 d S . .
C(509) C 0.3474(5) 0.3222(2) 0.1635(3) 0.223(8) Uiso 0.50 1 d P . .
C(510) C 0.3191(8) 0.3026(5) 0.1526(3) 0.223(8) Uiso 0.50 1 d P . .
C(511) C 0.3047(10) 0.2896(8) 0.1260(3) 0.223(8) Uiso 0.50 1 d P . .
C(512) C 0.3235(12) 0.2894(7) 0.1102(3) 0.223(8) Uiso 0.50 1 d P . .
C(601) C 0.1924(3) 0.1101(10) 0.1512(8) 0.43(2) Uiso 0.50 1 d P . .
C(602) C 0.2227(7) 0.0827(15) 0.1447(9) 0.43(2) Uiso 0.50 1 d P . .
C(603) C 0.2417(15) 0.048(2) 0.1213(9) 0.43(2) Uiso 0.50 1 d P . .
C(604) C 0.227(2) 0.037(2) 0.1050(8) 0.43(2) Uiso 0.50 1 d P . .
C(605) C 0.177(2) -0.001(2) 0.0912(7) 0.43(2) Uiso 0.50 1 d P . .
C(606) C 0.137(2) -0.021(2) 0.0927(6) 0.43(2) Uiso 0.50 1 d P . .
C(607) C 0.067(2) -0.011(2) 0.0992(7) 0.43(2) Uiso 0.50 1 d P . .
C(608) C 0.037(2) 0.018(2) 0.1052(8) 0.43(2) Uiso 0.50 1 d P . .
C(609) C 0.0191(13) 0.057(2) 0.1279(9) 0.43(2) Uiso 0.50 1 d P . .
C(610) C 0.0303(9) 0.0662(16) 0.1445(9) 0.43(2) Uiso 0.50 1 d P . .
C(611) C 0.0835(5) 0.0974(6) 0.1603(7) 0.43(2) Uiso 0.50 1 d P . .
C(612) C 0.125000(10) 0.125000(10) 0.1592(8) 0.43(2) Uiso 1.00 2 d S . .
C(701) C 0.4151(2) 0.3786(11) -0.0227(10) 0.52(3) Uiso 0.50 1 d P . .
C(702) C 0.4197(14) 0.4206(12) -0.0180(11) 0.52(3) Uiso 0.50 1 d P . .
C(703) C 0.415(3) 0.4663(18) 0.0036(13) 0.52(3) Uiso 0.50 1 d P . .
C(704) C 0.415(3) 0.469(2) 0.0216(13) 0.52(3) Uiso 0.50 1 d P . .
C(705) C 0.375(4) 0.455(3) 0.0440(11) 0.52(3) Uiso 0.50 1 d P . .
C(706) C 0.334(4) 0.442(3) 0.0485(9) 0.52(3) Uiso 0.50 1 d P . .
C(707) C 0.288(3) 0.389(4) 0.0482(9) 0.52(3) Uiso 0.50 1 d P . .
C(708) C 0.285(3) 0.347(3) 0.0434(11) 0.52(3) Uiso 0.50 1 d P . .
C(709) C 0.282(3) 0.304(3) 0.0199(13) 0.52(3) Uiso 0.50 1 d P . .
C(710) C 0.283(2) 0.305(2) 0.0021(13) 0.52(3) Uiso 0.50 1 d P . .
C(711) C 0.3256(18) 0.3159(13) -0.0201(11) 0.52(3) Uiso 0.50 1 d P . .
C(712) C 0.3676(15) 0.3267(3) -0.0242(10) 0.52(3) Uiso 0.50 1 d P . .
C(901) C 0.4967(7) 0.0682(6) 0.1087(2) 0.099(6) Uiso 1.00 1 d . . .
C(911) C 0.4970(7) 0.0673(7) 0.1412(2) 0.109(7) Uiso 1.00 1 d . . .

loop_
_atom_site_aniso_label
_atom_site_aniso_U_11
_atom_site_aniso_U_22
_atom_site_aniso_U_33
_atom_site_aniso_U_12
_atom_site_aniso_U_13
_atom_site_aniso_U_23
W(3) 0.0520(3) 0.0516(3) 0.0426(2) -0.0078(2) 0.0016(2) -0.0041(2)
W(4) 0.0442(3) 0.0517(3) 0.0379(2) 0.0054(2) -0.0026(2) -0.0055(2)
W(5) 0.0449(3) 0.0476(2) 0.0398(2) -0.0029(2) -0.0040(2) -0.0033(2)
W(6) 0.0518(3) 0.0479(3) 0.0418(2) 0.0044(2) -0.0012(2) -0.0019(2)
W(7) 0.0410(2) 0.0636(3) 0.0423(2) -0.0034(2) -0.0004(2) -0.0064(2)
W(8) 0.0422(2) 0.0548(3) 0.0435(2) 0.0027(2) -0.0039(2) -0.0023(2)
W(9) 0.0530(3) 0.0623(3) 0.0400(2) -0.0071(2) 0.0048(2) -0.0005(2)
W(10) 0.0452(3) 0.0625(3) 0.0369(2) 0.0011(2) 0.0017(2) -0.0075(2)
W(11) 0.0465(3) 0.0544(3) 0.0374(2) 0.0011(2) -0.0058(2) -0.0050(2)
W(12) 0.0548(3) 0.0544(3) 0.0385(2) 0.0032(2) -0.0044(2) 0.0012(2)
Ti(1) 0.0483(15) 0.0484(13) 0.0378(11) -0.0008(10) 0.0010(10) -0.0039(9)
Ti(2) 0.0456(14) 0.0496(13) 0.0358(11) 0.0005(10) -0.0013(9) -0.0049(9)
Si(1) 0.0432(19) 0.0481(19) 0.0364(16) -0.0017(16) -0.0005(13) -0.0041(15)
O(1) 0.047(5) 0.056(5) 0.033(3) 0.003(4) -0.001(3) -0.005(3)
O(2) 0.049(5) 0.054(5) 0.033(3) -0.000(4) 0.003(3) -0.004(3)
O(3) 0.051(5) 0.057(5) 0.042(4) -0.001(4) -0.004(4) -0.009(4)
O(4) 0.045(5) 0.046(4) 0.040(4) 0.002(3) -0.003(3) -0.005(3)
O(5) 0.047(5) 0.049(5) 0.038(4) -0.002(4) -0.004(3) -0.001(3)
O(6) 0.055(5) 0.049(5) 0.038(4) 0.000(4) 0.001(4) -0.002(3)
O(7) 0.046(5) 0.065(5) 0.038(4) -0.009(4) -0.000(3) -0.003(4)
O(8) 0.036(5) 0.070(6) 0.036(4) 0.001(4) -0.004(3) -0.003(4)
O(9) 0.058(5) 0.048(5) 0.038(4) 0.001(4) -0.003(4) -0.005(3)
O(10) 0.043(5) 0.053(5) 0.041(4) 0.002(4) -0.001(3) -0.007(3)
O(11) 0.057(6) 0.049(5) 0.045(4) 0.006(4) -0.004(4) 0.001(4)
O(12) 0.073(6) 0.044(4) 0.041(4) 0.009(4) 0.004(4) -0.004(3)
O(13) 0.055(6) 0.055(5) 0.048(5) -0.001(4) 0.002(4) -0.004(4)
O(14) 0.054(5) 0.054(5) 0.038(4) 0.006(4) -0.001(4) -0.015(3)
O(15) 0.046(5) 0.050(5) 0.046(4) 0.003(4) -0.007(4) -0.005(3)
O(16) 0.057(6) 0.058(5) 0.045(5) 0.002(4) -0.002(4) 0.002(4)
O(17) 0.058(6) 0.063(6) 0.045(5) -0.006(4) 0.008(4) -0.003(4)
O(18) 0.048(5) 0.067(6) 0.039(4) 0.007(4) 0.004(4) -0.007(4)
O(19) 0.050(5) 0.048(5) 0.048(5) 0.004(4) -0.000(4) -0.004(4)
O(20) 0.060(6) 0.053(5) 0.046(5) 0.007(4) -0.007(4) -0.001(4)
O(21) 0.061(6) 0.066(6) 0.038(4) -0.008(4) 0.007(4) -0.005(4)
O(22) 0.043(5) 0.059(5) 0.035(4) 0.001(4) 0.001(3) -0.003(3)
O(23) 0.055(5) 0.063(5) 0.038(4) 0.006(4) -0.003(3) -0.002(4)
O(24) 0.051(6) 0.066(6) 0.036(4) -0.006(4) -0.001(3) 0.002(4)
O(25) 0.047(5) 0.049(4) 0.035(4) -0.002(4) -0.004(3) -0.003(3)
O(26) 0.049(5) 0.046(4) 0.041(4) 0.001(4) 0.000(3) -0.003(3)
O(27) 0.040(4) 0.051(4) 0.040(4) -0.002(3) 0.002(3) 0.000(3)
O(28) 0.044(4) 0.052(5) 0.035(4) 0.005(4) -0.006(3) -0.002(3)
O(101) 0.048(5) 0.063(5) 0.032(3) 0.006(4) -0.001(4) -0.004(4)
O(103) 0.063(6) 0.058(5) 0.055(5) -0.021(4) 0.004(4) 0.000(4)
O(104) 0.059(6) 0.064(6) 0.043(4) 0.006(4) -0.002(4) -0.009(4)
O(105) 0.063(6) 0.058(5) 0.047(5) -0.005(4) -0.003(4) -0.003(4)
O(106) 0.074(7) 0.055(5) 0.055(5) 0.005(5) -0.005(5) -0.001(4)
O(107) 0.050(5) 0.078(6) 0.059(5) -0.005(5) -0.007(4) -0.005(5)
O(108) 0.044(5) 0.066(6) 0.057(5) 0.005(4) -0.010(4) -0.008(4)
O(109) 0.067(7) 0.080(7) 0.046(5) -0.018(5) 0.007(4) 0.005(4)
O(110) 0.055(6) 0.081(7) 0.041(4) 0.005(5) 0.003(4) -0.013(4)
O(111) 0.058(6) 0.066(6) 0.044(5) 0.002(4) -0.015(4) -0.007(4)
O(112) 0.069(7) 0.073(6) 0.047(5) 0.013(5) -0.008(4) 0.005(4)
C(405) 0(11) 0.073(6) 0.046(5) 0.013(5) -0.009(4) 0.004(4)

loop_
_atom_type_symbol
_atom_type_description
_atom_type_scat_dispersion_real
_atom_type_scat_dispersion_imag
_atom_type_scat_source
C C 0.003 0.002
;
International Tables for Crystallography
(1992, Vol. C, Tables 4.2.6.8 and 6.1.1.4)
;
H H 0.000 0.000
;
International Tables for Crystallography
(1992, Vol. C, Table 6.1.1.4)
;
O O 0.011 0.006
;
International Tables for Crystallography
(1992, Vol. C, Tables 4.2.6.8 and 6.1.1.4)
;
Si Si 0.082 0.070
;
International Tables for Crystallography
(1992, Vol. C, Tables 4.2.6.8 and 6.1.1.4)
;
W W -0.849 6.872
;
International Tables for Crystallography
(1992, Vol. C, Tables 4.2.6.8 and 6.1.1.4)
;
K K 0.200 0.250
;
International Tables for Crystallography
(1992, Vol. C, Tables 4.2.6.8 and 6.1.1.4)
;
Ti Ti 0.278 0.446
;
International Tables for Crystallography
(1992, Vol. C, Tables 4.2.6.8 and 6.1.1.4)
;
S S 0.125 0.123
;
International Tables for Crystallography
(1992, Vol. C, Tables 4.2.6.8 and 6.1.1.4)
;

loop_
_geom_angle_atom_site_label_1
_geom_angle_atom_site_label_2
_geom_angle_atom_site_label_3
_geom_angle
_geom_angle_publ_flag
_geom_angle_site_symmetry_1
_geom_angle_site_symmetry_2
_geom_angle_site_symmetry_3
O(3) W(3) O(7) 89.0(4) ? . . .
O(3) W(3) O(12) 89.5(4) ? . . .
O(3) W(3) O(13) 161.4(4) ? . . .
O(3) W(3) O(26) 76.7(3) ? . . .
O(3) W(3) O(103) 99.2(4) ? . . .
O(7) W(3) O(12) 157.0(4) ? . . .
O(7) W(3) O(13) 86.5(4) ? . . .
O(7) W(3) O(26) 82.6(3) ? . . .
O(7) W(3) O(103) 102.1(4) ? . . .
O(12) W(3) O(13) 87.7(4) ? . . .
O(12) W(3) O(26) 74.7(3) ? . . .
O(12) W(3) O(103) 100.9(4) ? . . .
O(13) W(3) O(26) 84.8(3) ? . . .
O(13) W(3) O(103) 99.4(4) ? . . .
O(26) W(3) O(103) 173.8(4) ? . . .
O(4) W(4) O(8) 88.9(3) ? . . .
O(4) W(4) O(9) 89.5(4) ? . . .
O(4) W(4) O(14) 161.3(4) ? . . .
O(4) W(4) O(25) 76.8(3) ? . . .
O(4) W(4) O(104) 99.0(4) ? . . .
O(8) W(4) O(9) 157.0(4) ? . . .
O(8) W(4) O(14) 86.0(3) ? . . .
O(8) W(4) O(25) 82.5(3) ? . . .
O(8) W(4) O(104) 102.0(4) ? . . .
O(9) W(4) O(14) 88.2(4) ? . . .
O(9) W(4) O(25) 74.8(3) ? . . .
O(9) W(4) O(104) 100.9(4) ? . . .
O(14) W(4) O(25) 84.7(3) ? . . .
O(14) W(4) O(104) 99.8(4) ? . . .
O(25) W(4) O(104) 173.8(4) ? . . .
O(5) W(5) O(9) 88.6(4) ? . . .
O(5) W(5) O(10) 89.1(3) ? . . .
O(5) W(5) O(15) 161.3(4) ? . . .
O(5) W(5) O(25) 76.8(3) ? . . .
O(5) W(5) O(105) 99.2(4) ? . . .
O(9) W(5) O(10) 156.7(4) ? . . .
O(9) W(5) O(15) 86.8(4) ? . . .
O(9) W(5) O(25) 74.5(3) ? . . .
O(9) W(5) O(105) 100.6(4) ? . . .
O(10) W(5) O(15) 87.9(3) ? . . .
O(10) W(5) O(25) 82.4(3) ? . . .
O(10) W(5) O(105) 102.7(4) ? . . .
O(15) W(5) O(25) 84.6(3) ? . . .
O(15) W(5) O(105) 99.4(4) ? . . .
O(25) W(5) O(105) 173.6(4) ? . . .
O(6) W(6) O(11) 89.1(4) ? . . .
O(6) W(6) O(12) 88.6(4) ? . . .
O(6) W(6) O(16) 161.0(4) ? . . .
O(6) W(6) O(26) 76.5(3) ? . . .
O(6) W(6) O(106) 99.7(4) ? . . .
O(11) W(6) O(12) 156.3(4) ? . . .
O(11) W(6) O(16) 87.2(4) ? . . .
O(11) W(6) O(26) 81.9(3) ? . . .
O(11) W(6) O(106) 103.2(4) ? . . .
O(12) W(6) O(16) 87.3(4) ? . . .
O(12) W(6) O(26) 74.6(3) ? . . .
O(12) W(6) O(106) 100.5(4) ? . . .
O(16) W(6) O(26) 84.6(3) ? . . .
O(16) W(6) O(106) 99.3(4) ? . . .
O(26) W(6) O(106) 173.7(4) ? . . .
O(7) W(7) O(8) 98.3(4) ? . . .
O(7) W(7) O(17) 86.0(4) ? . . .
O(7) W(7) O(18) 154.5(4) ? . . .
O(7) W(7) O(27) 80.8(3) ? . . .
O(7) W(7) O(107) 102.2(4) ? . . .
O(8) W(7) O(17) 155.0(4) ? . . .
O(8) W(7) O(18) 86.1(4) ? . . .
O(8) W(7) O(27) 80.9(3) ? . . .
O(8) W(7) O(107) 101.7(4) ? . . .
O(17) W(7) O(18) 80.1(4) ? . . .
O(17) W(7) O(27) 75.5(3) ? . . .
O(17) W(7) O(107) 101.4(4) ? . . .
O(18) W(7) O(27) 75.1(3) ? . . .
O(18) W(7) O(107) 101.4(4) ? . . .
O(27) W(7) O(107) 175.6(3) ? . . .
O(10) W(8) O(11) 94.4(3) ? . . .
O(10) W(8) O(19) 87.2(3) ? . . .
O(10) W(8) O(20) 155.9(4) ? . . .
O(10) W(8) O(28) 80.3(3) ? . . .
O(10) W(8) O(108) 102.3(4) ? . . .
O(11) W(8) O(19) 155.6(4) ? . . .
O(11) W(8) O(20) 86.8(4) ? . . .
O(11) W(8) O(28) 80.2(3) ? . . .
O(11) W(8) O(108) 102.8(4) ? . . .
O(19) W(8) O(20) 82.1(4) ? . . .
O(19) W(8) O(28) 76.1(3) ? . . .
O(19) W(8) O(108) 100.6(4) ? . . .
O(20) W(8) O(28) 76.3(3) ? . . .
O(20) W(8) O(108) 100.8(4) ? . . .
O(28) W(8) O(108) 175.8(3) ? . . .
O(13) W(9) O(17) 86.1(4) ? . . .
O(13) W(9) O(21) 155.4(4) ? . . .
O(13) W(9) O(24) 87.7(4) ? . . .
O(13) W(9) O(27) 81.3(3) ? . . .
O(13) W(9) O(109) 103.3(4) ? . . .
O(17) W(9) O(21) 87.6(4) ? . . .
O(17) W(9) O(24) 159.5(4) ? . . .
O(17) W(9) O(27) 75.6(3) ? . . .
O(17) W(9) O(109) 99.8(5) ? . . .
O(21) W(9) O(24) 90.0(4) ? . . .
O(21) W(9) O(27) 74.1(3) ? . . .
O(21) W(9) O(109) 101.2(4) ? . . .
O(24) W(9) O(27) 84.2(3) ? . . .
O(24) W(9) O(109) 100.6(4) ? . . .
O(27) W(9) O(109) 173.4(4) ? . . .
O(14) W(10) O(18) 85.6(4) ? . . .
O(14) W(10) O(21) 155.2(4) ? . . .
O(14) W(10) O(22) 88.5(4) ? . . .
O(14) W(10) O(27) 80.9(3) ? . . .
O(14) W(10) O(110) 103.9(4) ? . . .
O(18) W(10) O(21) 87.5(4) ? . . .
O(18) W(10) O(22) 159.4(4) ? . . .
O(18) W(10) O(27) 75.4(3) ? . . .
O(18) W(10) O(110) 99.6(4) ? . . .
O(21) W(10) O(22) 89.7(4) ? . . .
O(21) W(10) O(27) 74.2(3) ? . . .
O(21) W(10) O(110) 100.7(4) ? . . .
O(22) W(10) O(27) 84.2(3) ? . . .
O(22) W(10) O(110) 101.0(4) ? . . .
O(27) W(10) O(110) 172.9(4) ? . . .
O(15) W(11) O(19) 85.2(4) ? . . .
O(15) W(11) O(22) 89.4(4) ? . . .
O(15) W(11) O(23) 154.9(3) ? . . .
O(15) W(11) O(28) 81.3(3) ? . . .
O(15) W(11) O(111) 102.9(4) ? . . .
O(19) W(11) O(22) 160.5(4) ? . . .
O(19) W(11) O(23) 86.5(4) ? . . .
O(19) W(11) O(28) 76.1(3) ? . . .
O(19) W(11) O(111) 98.3(4) ? . . .
O(22) W(11) O(23) 90.4(4) ? . . .
O(22) W(11) O(28) 84.6(3) ? . . .
O(22) W(11) O(111) 101.2(4) ? . . .
O(23) W(11) O(28) 73.7(3) ? . . .
O(23) W(11) O(111) 101.7(4) ? . . .
O(28) W(11) O(111) 172.7(4) ? . . .
O(16) W(12) O(20) 84.6(4) ? . . .
O(16) W(12) O(23) 154.4(4) ? . . .
O(16) W(12) O(24) 89.4(4) ? . . .
O(16) W(12) O(28) 81.4(3) ? . . .
O(16) W(12) O(112) 103.6(4) ? . . .
O(20) W(12) O(23) 86.4(4) ? . . .
O(20) W(12) O(24) 160.0(4) ? . . .
O(20) W(12) O(28) 75.5(3) ? . . .
O(20) W(12) O(112) 99.5(5) ? . . .
O(23) W(12) O(24) 90.9(4) ? . . .
O(23) W(12) O(28) 73.2(3) ? . . .
O(23) W(12) O(112) 101.5(4) ? . . .
O(24) W(12) O(28) 84.7(3) ? . . .
O(24) W(12) O(112) 100.5(4) ? . . .
O(28) W(12) O(112) 172.7(4) ? . . .
Ti(2) Ti(1) O(1) 36.9(2) ? . . .
Ti(2) Ti(1) O(2) 38.3(2) ? . . .
Ti(2) Ti(1) O(3) 126.7(3) ? . . .
Ti(2) Ti(1) O(6) 126.7(3) ? . . .
Ti(2) Ti(1) O(26) 84.7(2) ? . . .
Ti(2) Ti(1) O(101) 100.8(3) ? . . 55506
O(1) Ti(1) O(2) 75.1(3) ? . . .
O(1) Ti(1) O(3) 92.1(4) ? . . .
O(1) Ti(1) O(6) 157.0(3) ? . . .
O(1) Ti(1) O(26) 86.1(3) ? . . .
O(1) Ti(1) O(101) 98.8(3) ? . . 55506
O(2) Ti(1) O(3) 155.2(4) ? . . .
O(2) Ti(1) O(6) 89.8(4) ? . . .
O(2) Ti(1) O(26) 82.4(3) ? . . .
O(2) Ti(1) O(101) 101.3(3) ? . . 55506
O(3) Ti(1) O(6) 94.9(4) ? . . .
O(3) Ti(1) O(26) 75.5(3) ? . . .
O(3) Ti(1) O(101) 101.6(4) ? . . 55506
O(6) Ti(1) O(26) 74.5(3) ? . . .
O(6) Ti(1) O(101) 101.2(4) ? . . 55506
O(26) Ti(1) O(101) 174.4(3) ? . . 55506
Ti(1) Ti(2) O(1) 36.9(2) ? . . .
Ti(1) Ti(2) O(2) 38.2(2) ? . . .
Ti(1) Ti(2) O(4) 126.4(3) ? . . .
Ti(1) Ti(2) O(5) 126.6(3) ? . . .
Ti(1) Ti(2) O(25) 84.2(2) ? . . .
Ti(1) Ti(2) O(101) 100.7(3) ? . . .
O(1) Ti(2) O(2) 75.0(3) ? . . .
O(1) Ti(2) O(4) 91.9(4) ? . . .
O(1) Ti(2) O(5) 157.0(3) ? . . .
O(1) Ti(2) O(25) 85.6(3) ? . . .
O(1) Ti(2) O(101) 98.8(3) ? . . .
O(2) Ti(2) O(4) 154.5(3) ? . . .
O(2) Ti(2) O(5) 89.7(4) ? . . .
O(2) Ti(2) O(25) 82.2(3) ? . . .
O(2) Ti(2) O(101) 101.3(3) ? . . .
O(4) Ti(2) O(5) 95.1(4) ? . . .
O(4) Ti(2) O(25) 74.9(3) ? . . .
O(4) Ti(2) O(101) 102.3(4) ? . . .
O(5) Ti(2) O(25) 75.1(3) ? . . .
O(5) Ti(2) O(101) 101.1(4) ? . . .
O(25) Ti(2) O(101) 175.0(3) ? . . .
K(11) K(1) O(201) 71.7 ? . . .
K(11) K(1) O(202) 85.1(9) ? . . .
K(11) K(1) O(203) 77.0(8) ? . . .
K(11) K(1) O(204) 82.8(9) ? . . .
K(11) K(1) O(205) 75.8(9) ? . . .
K(11) K(1) O(206) 85.3(9) ? . . .
K(11) K(1) O(211) 79.4 ? . . .
O(201) K(1) O(202) 62.5 ? . . .
O(201) K(1) O(203) 115.0 ? . . .
O(201) K(1) O(204) 154.5 ? . . .
O(201) K(1) O(205) 110.0 ? . . .
O(201) K(1) O(206) 56.2 ? . . .
O(201) K(1) O(211) 12.6 ? . . .
O(202) K(1) O(203) 59.4(6) ? . . .
O(202) K(1) O(204) 117.7(6) ? . . .
O(202) K(1) O(205) 160.9(6) ? . . .
O(202) K(1) O(206) 117.9(7) ? . . .
O(202) K(1) O(211) 52.1 ? . . .
O(203) K(1) O(204) 58.3(5) ? . . .
O(203) K(1) O(205) 115.2(6) ? . . .
O(203) K(1) O(206) 162.2(6) ? . . .
O(203) K(1) O(211) 108.5 ? . . .
O(204) K(1) O(205) 60.7(5) ? . . .
O(204) K(1) O(206) 121.6(6) ? . . .
O(204) K(1) O(211) 160.1 ? . . .
O(205) K(1) O(206) 60.9(6) ? . . .
O(205) K(1) O(211) 122.2 ? . . .
O(206) K(1) O(211) 65.8 ? . . .
O(301) K(2) O(302) 60.0(8) ? . . .
O(301) K(2) O(303) 117.4(10) ? . . .
O(301) K(2) O(304) 175.0(8) ? . . .
O(301) K(2) O(305) 120.2(9) ? . . .
O(301) K(2) O(306) 64.3(9) ? . . .
O(302) K(2) O(303) 58.7(9) ? . . .
O(302) K(2) O(304) 116.9(8) ? . . .
O(302) K(2) O(305) 125.9(8) ? . . .
O(302) K(2) O(306) 107.2(9) ? . . .
O(303) K(2) O(304) 60.7(9) ? . . .
O(303) K(2) O(305) 105.1(9) ? . . .
O(303) K(2) O(306) 148.2(10) ? . . .
O(304) K(2) O(305) 57.7(8) ? . . .
O(304) K(2) O(306) 114.6(9) ? . . .
O(305) K(2) O(306) 57.7(9) ? . . .
O(401) K(3) O(401) 124.8(13) ? . . 55520
O(401) K(3) O(402) 55.0(13) ? . . .
O(401) K(3) O(402) 124.2(13) ? . . 55520
O(401) K(3) O(403) 100.3(13) ? . . .
O(401) K(3) O(403) 54.4(14) ? . . 55520
O(401) K(3) C(404) 76.1(19) ? . . .
O(401) K(3) C(404) 82.2(17) ? . . 55520
O(401) K(3) O(402) 124.2(13) ? 55520 . .
O(401) K(3) O(402) 55.0(13) ? 55520 . 55520
O(401) K(3) O(403) 54.4(14) ? 55520 . .
O(401) K(3) O(403) 100.3(13) ? 55520 . 55520
O(401) K(3) C(404) 82.2(18) ? 55520 . .
O(401) K(3) C(404) 76.1(18) ? 55520 . 55520
O(402) K(3) O(402) 178.7(12) ? . . 55520
O(402) K(3) O(403) 70.3(12) ? . . .
O(402) K(3) O(403) 109.1(12) ? . . 55520
O(402) K(3) C(404) 42.0(17) ? . . .
O(402) K(3) C(404) 137.2(16) ? . . 55520
O(402) K(3) O(403) 109.1(12) ? 55520 . .
O(402) K(3) O(403) 70.3(12) ? 55520 . 55520
O(402) K(3) C(404) 137.2(16) ? 55520 . .
O(402) K(3) C(404) 42.0(16) ? 55520 . 55520
O(403) K(3) O(403) 128.3(11) ? . . 55520
O(403) K(3) C(404) 29.2(18) ? . . .
O(403) K(3) C(404) 121.3(17) ? . . 55520
O(403) K(3) C(404) 121.3(17) ? 55520 . .
O(403) K(3) C(404) 29.2(17) ? 55520 . 55520
C(404) K(3) C(404) 132(2) ? . . 55520
O(501) K(4) O(501) 99.8(8) ? . . 55520
O(501) K(4) O(502) 60.4(8) ? . . .
O(501) K(4) O(502) 40.0(8) ? . . 55520
O(501) K(4) O(503) 117.8(8) ? . . .
O(501) K(4) O(503) 33.9(8) ? . . 55520
O(501) K(4) O(504) 163.2(7) ? . . .
O(501) K(4) O(504) 87.9(7) ? . . 55520
O(501) K(4) O(505) 110.9(6) ? . . .
O(501) K(4) O(505) 148.6(6) ? . . 55520
O(501) K(4) O(506) 56.5(7) ? . . .
O(501) K(4) O(506) 153.1(8) ? . . 55520
O(501) K(4) O(502) 40.0(8) ? 55520 . .
O(501) K(4) O(502) 60.4(8) ? 55520 . 55520
O(501) K(4) O(503) 33.9(8) ? 55520 . .
O(501) K(4) O(503) 117.8(8) ? 55520 . 55520
O(501) K(4) O(504) 87.9(7) ? 55520 . .
O(501) K(4) O(504) 163.2(7) ? 55520 . 55520
O(501) K(4) O(505) 148.6(6) ? 55520 . .
O(501) K(4) O(505) 110.9(6) ? 55520 . 55520
O(501) K(4) O(506) 153.1(8) ? 55520 . .
O(501) K(4) O(506) 56.5(7) ? 55520 . 55520
O(502) K(4) O(502) 24.3(9) ? . . 55520
O(502) K(4) O(503) 61.5(8) ? . . .
O(502) K(4) O(503) 85.7(9) ? . . 55520
O(502) K(4) O(504) 123.6(7) ? . . .
O(502) K(4) O(504) 147.4(8) ? . . 55520
O(502) K(4) O(505) 164.7(7) ? . . .
O(502) K(4) O(505) 150.8(6) ? . . 55520
O(502) K(4) O(506) 116.6(8) ? . . .
O(502) K(4) O(506) 93.9(8) ? . . 55520
O(502) K(4) O(503) 85.7(9) ? 55520 . .
O(502) K(4) O(503) 61.5(8) ? 55520 . 55520
O(502) K(4) O(504) 147.4(8) ? 55520 . .
O(502) K(4) O(504) 123.6(7) ? 55520 . 55520
O(502) K(4) O(505) 150.8(6) ? 55520 . .
O(502) K(4) O(505) 164.7(7) ? 55520 . 55520
O(502) K(4) O(506) 93.9(8) ? 55520 . .
O(502) K(4) O(506) 116.6(8) ? 55520 . 55520
O(503) K(4) O(503) 147.2(9) ? . . 55520
O(503) K(4) O(504) 62.2(7) ? . . .
O(503) K(4) O(504) 150.4(8) ? . . 55520
O(503) K(4) O(505) 119.5(6) ? . . .
O(503) K(4) O(505) 92.2(6) ? . . 55520
O(503) K(4) O(506) 164.6(9) ? . . .
O(503) K(4) O(506) 35.4(8) ? . . 55520
O(503) K(4) O(504) 150.4(8) ? 55520 . .
O(503) K(4) O(504) 62.2(7) ? 55520 . 55520
O(503) K(4) O(505) 92.2(6) ? 55520 . .
O(503) K(4) O(505) 119.5(6) ? 55520 . 55520
O(503) K(4) O(506) 35.4(8) ? 55520 . .
O(503) K(4) O(506) 164.6(9) ? 55520 . 55520
O(504) K(4) O(504) 88.9(6) ? . . 55520
O(504) K(4) O(505) 60.8(5) ? . . .
O(504) K(4) O(505) 31.3(4) ? . . 55520
O(504) K(4) O(506) 118.5(7) ? . . .
O(504) K(4) O(506) 31.4(7) ? . . 55520
O(504) K(4) O(505) 31.3(4) ? 55520 . .
O(504) K(4) O(505) 60.8(5) ? 55520 . 55520
O(504) K(4) O(506) 31.4(7) ? 55520 . .
O(504) K(4) O(506) 118.5(7) ? 55520 . 55520
O(505) K(4) O(505) 39.9(3) ? . . 55520
O(505) K(4) O(506) 57.8(6) ? . . .
O(505) K(4) O(506) 92.1(6) ? . . 55520
O(505) K(4) O(506) 92.1(6) ? 55520 . .
O(505) K(4) O(506) 57.8(6) ? 55520 . 55520
O(506) K(4) O(506) 149.5(8) ? . . 55520
K(55) K(5) O(601) 51.9(7) ? . . .
K(55) K(5) O(601) 51.9(7) ? . . 55507
K(55) K(5) O(602) 66.9(10) ? . . .
K(55) K(5) O(602) 66.9(10) ? . . 55507
K(55) K(5) O(603) 106.2(15) ? . . .
K(55) K(5) O(603) 106.2(15) ? . . 55507
K(55) K(5) O(604) 115.5(16) ? . . .
K(55) K(5) O(604) 115.5(16) ? . . 55507
K(55) K(5) O(605) 97.0(15) ? . . .
K(55) K(5) O(605) 97.0(15) ? . . 55507
K(55) K(5) O(606) 56.1(8) ? . . .
K(55) K(5) O(606) 56.1(8) ? . . 55507
O(601) K(5) O(601) 103.7(11) ? . . 55507
O(601) K(5) O(602) 54.7(14) ? . . .
O(601) K(5) O(602) 95.4(13) ? . . 55507
O(601) K(5) O(603) 111.7(15) ? . . .
O(601) K(5) O(603) 88.6(16) ? . . 55507
O(601) K(5) O(604) 166.2(19) ? . . .
O(601) K(5) O(604) 63.9(18) ? . . 55507
O(601) K(5) O(605) 116.6(16) ? . . .
O(601) K(5) O(605) 72.7(16) ? . . 55507
O(601) K(5) O(606) 54.8(9) ? . . .
O(601) K(5) O(606) 83.5(14) ? . . 55507
O(601) K(5) O(602) 95.4(13) ? 55507 . .
O(601) K(5) O(602) 54.7(14) ? 55507 . 55507
O(601) K(5) O(603) 88.6(16) ? 55507 . .
O(601) K(5) O(603) 111.7(16) ? 55507 . 55507
O(601) K(5) O(604) 63.9(18) ? 55507 . .
O(601) K(5) O(604) 166.2(18) ? 55507 . 55507
O(601) K(5) O(605) 72.7(16) ? 55507 . .
O(601) K(5) O(605) 116.6(16) ? 55507 . 55507
O(601) K(5) O(606) 83.5(14) ? 55507 . .
O(601) K(5) O(606) 54.8(9) ? 55507 . 55507
O(602) K(5) O(602) 133.9(15) ? . . 55507
O(602) K(5) O(603) 57.4(19) ? . . .
O(602) K(5) O(603) 139(2) ? . . 55507
O(602) K(5) O(604) 118(2) ? . . .
O(602) K(5) O(604) 82(2) ? . . 55507
O(602) K(5) O(605) 163.9(18) ? . . .
O(602) K(5) O(605) 30.0(18) ? . . 55507
O(602) K(5) O(606) 106.7(14) ? . . .
O(602) K(5) O(606) 43.6(17) ? . . 55507
O(602) K(5) O(603) 139(2) ? 55507 . .
O(602) K(5) O(603) 57.4(19) ? 55507 . 55507
O(602) K(5) O(604) 82(2) ? 55507 . .
O(602) K(5) O(604) 118(2) ? 55507 . 55507
O(602) K(5) O(605) 30.0(18) ? 55507 . .
O(602) K(5) O(605) 163.9(19) ? 55507 . 55507
O(602) K(5) O(606) 43.6(17) ? 55507 . .
O(602) K(5) O(606) 106.7(14) ? 55507 . 55507
O(603) K(5) O(603) 148(2) ? . . 55507
O(603) K(5) O(604) 64(2) ? . . .
O(603) K(5) O(604) 101(2) ? . . 55507
O(603) K(5) O(605) 131(2) ? . . .
O(603) K(5) O(605) 44(2) ? . . 55507
O(603) K(5) O(606) 161.5(17) ? . . .
O(603) K(5) O(606) 50.4(17) ? . . 55507
O(603) K(5) O(604) 101(2) ? 55507 . .
O(603) K(5) O(604) 64(2) ? 55507 . 55507
O(603) K(5) O(605) 44(2) ? 55507 . .
O(603) K(5) O(605) 131(2) ? 55507 . 55507
O(603) K(5) O(606) 50.4(17) ? 55507 . .
O(603) K(5) O(606) 161.5(17) ? 55507 . 55507
O(604) K(5) O(604) 129(2) ? . . 55507
O(604) K(5) O(605) 67(2) ? . . .
O(604) K(5) O(605) 107(2) ? . . 55507
O(604) K(5) O(606) 126(2) ? . . .
O(604) K(5) O(606) 84(2) ? . . 55507
O(604) K(5) O(605) 107(2) ? 55507 . .
O(604) K(5) O(605) 67(2) ? 55507 . 55507
O(604) K(5) O(606) 84(2) ? 55507 . .
O(604) K(5) O(606) 126(2) ? 55507 . 55507
O(605) K(5) O(605) 166(2) ? . . 55507
O(605) K(5) O(606) 62.0(17) ? . . .
O(605) K(5) O(606) 127.2(18) ? . . 55507
O(605) K(5) O(606) 127.2(18) ? 55507 . .
O(605) K(5) O(606) 62.0(17) ? 55507 . 55507
O(606) K(5) O(606) 112.1(12) ? . . 55507
O(702) K(6) O(702) 100(2) ? . . 55520
O(702) K(6) O(703) 58(2) ? . . .
O(702) K(6) O(703) 136(2) ? . . 55520
O(702) K(6) O(704) 117(2) ? . . .
O(702) K(6) O(704) 115(2) ? . . 55520
O(702) K(6) O(705) 133(2) ? . . .
O(702) K(6) O(705) 58(2) ? . . 55520
O(702) K(6) O(703) 136(2) ? 55520 . .
O(702) K(6) O(703) 58(2) ? 55520 . 55520
O(702) K(6) O(704) 115(2) ? 55520 . .
O(702) K(6) O(704) 117(2) ? 55520 . 55520
O(702) K(6) O(705) 58(2) ? 55520 . .
O(702) K(6) O(705) 133(2) ? 55520 . 55520
O(703) K(6) O(703) 162(2) ? . . 55520
O(703) K(6) O(704) 60(3) ? . . .
O(703) K(6) O(704) 106(3) ? . . 55520
O(703) K(6) O(705) 107(3) ? . . .
O(703) K(6) O(705) 71(3) ? . . 55520
O(703) K(6) O(704) 106(3) ? 55520 . .
O(703) K(6) O(704) 60(3) ? 55520 . 55520
O(703) K(6) O(705) 71(3) ? 55520 . .
O(703) K(6) O(705) 107(3) ? 55520 . 55520
O(704) K(6) O(704) 94(2) ? . . 55520
O(704) K(6) O(705) 58(3) ? . . .
O(704) K(6) O(705) 112(3) ? . . 55520
O(704) K(6) O(705) 112(3) ? 55520 . .
O(704) K(6) O(705) 58(3) ? 55520 . 55520
O(705) K(6) O(705) 167(2) ? . . 55520
K(1) K(11) O(201) 89.1 ? . . .
K(1) K(11) O(202) 76.0(9) ? . . .
K(1) K(11) O(203) 84.5(9) ? . . .
K(1) K(11) O(204) 77.9(9) ? . . .
K(1) K(11) O(205) 85.1(9) ? . . .
K(1) K(11) O(206) 75.7(9) ? . . .
K(1) K(11) O(211) 82.9 ? . . .
O(201) K(11) O(202) 63.2 ? . . .
O(201) K(11) O(203) 122.0 ? . . .
O(201) K(11) O(204) 166.9 ? . . .
O(201) K(11) O(205) 116.9 ? . . .
O(201) K(11) O(206) 56.9 ? . . .
O(201) K(11) O(211) 12.0 ? . . .
O(202) K(11) O(203) 59.3(6) ? . . .
O(202) K(11) O(204) 113.9(6) ? . . .
O(202) K(11) O(205) 161.0(6) ? . . .
O(202) K(11) O(206) 112.9(7) ? . . .
O(202) K(11) O(211) 51.7 ? . . .
O(203) K(11) O(204) 58.6(5) ? . . .
O(203) K(11) O(205) 119.8(7) ? . . .
O(203) K(11) O(206) 160.1(7) ? . . .
O(203) K(11) O(211) 110.9 ? . . .
O(204) K(11) O(205) 61.2(5) ? . . .
O(204) K(11) O(206) 117.4(6) ? . . .
O(204) K(11) O(211) 158.8 ? . . .
O(205) K(11) O(206) 60.9(6) ? . . .
O(205) K(11) O(211) 126.1 ? . . .
O(206) K(11) O(211) 65.3 ? . . .
K(5) K(55) K(55) 180.0000 ? . . 55506
K(5) K(55) O(601) 102.5(7) ? . . .
K(5) K(55) O(601) 102.5(7) ? . . 55507
K(5) K(55) O(602) 86.6(13) ? . . .
K(5) K(55) O(602) 86.6(13) ? . . 55507
K(5) K(55) O(605) 57.0(12) ? . . .
K(5) K(55) O(605) 57.0(12) ? . . 55507
K(5) K(55) O(606) 96.4(10) ? . . .
K(5) K(55) O(606) 96.4(10) ? . . 55507
K(55) K(55) O(601) 77.5(7) ? 55506 . .
K(55) K(55) O(601) 77.5(7) ? 55506 . 55507
K(55) K(55) O(602) 93.4(13) ? 55506 . .
K(55) K(55) O(602) 93.4(13) ? 55506 . 55507
K(55) K(55) O(605) 123.0(12) ? 55506 . .
K(55) K(55) O(605) 123.0(12) ? 55506 . 55507
K(55) K(55) O(606) 83.6(10) ? 55506 . .
K(55) K(55) O(606) 83.6(10) ? 55506 . 55507
O(601) K(55) O(601) 154.9(12) ? . . 55507
O(601) K(55) O(602) 63.9(16) ? . . .
O(601) K(55) O(602) 117.7(16) ? . . 55507
O(601) K(55) O(605) 120.6(15) ? . . .
O(601) K(55) O(605) 74.2(14) ? . . 55507
O(601) K(55) O(606) 68.3(14) ? . . .
O(601) K(55) O(606) 108.7(15) ? . . 55507
O(601) K(55) O(602) 117.7(16) ? 55507 . .
O(601) K(55) O(602) 63.9(16) ? 55507 . 55507
O(601) K(55) O(605) 74.2(14) ? 55507 . .
O(601) K(55) O(605) 120.6(15) ? 55507 . 55507
O(601) K(55) O(606) 108.7(14) ? 55507 . .
O(601) K(55) O(606) 68.3(14) ? 55507 . 55507
O(602) K(55) O(602) 173.2(19) ? . . 55507
O(602) K(55) O(605) 143.6(19) ? . . .
O(602) K(55) O(605) 29.6(17) ? . . 55507
O(602) K(55) O(606) 132(2) ? . . .
O(602) K(55) O(606) 49(2) ? . . 55507
O(602) K(55) O(605) 29.6(17) ? 55507 . .
O(602) K(55) O(605) 143.6(19) ? 55507 . 55507
O(602) K(55) O(606) 49.4(19) ? 55507 . .
O(602) K(55) O(606) 132(2) ? 55507 . 55507
O(605) K(55) O(605) 113.9(18) ? . . 55507
O(605) K(55) O(606) 61.2(17) ? . . .
O(605) K(55) O(606) 127.2(18) ? . . 55507
O(605) K(55) O(606) 127.2(18) ? 55507 . .
O(605) K(55) O(606) 61.2(17) ? 55507 . 55507
O(606) K(55) O(606) 167.1(16) ? . . 55507
S(11) S(1) O(901) 103.3 ? . . .
S(11) S(1) C(901) 51.9 ? . . .
S(11) S(1) C(911) 53.4 ? . . .
O(901) S(1) C(901) 105.0 ? . . .
O(901) S(1) C(911) 106.2 ? . . .
C(901) S(1) C(911) 103.2 ? . . .
S(1) S(11) O(911) 132.7 ? . . .
S(1) S(11) C(901) 56.7 ? . . .
S(1) S(11) C(911) 56.1 ? . . .
O(911) S(11) C(901) 106.5 ? . . .
O(911) S(11) C(911) 105.2 ? . . .
C(901) S(11) C(911) 110.5 ? . . .
O(25) Si(1) O(26) 110.6(4) ? . . .
O(25) Si(1) O(27) 109.7(5) ? . . .
O(25) Si(1) O(28) 109.4(5) ? . . .
O(26) Si(1) O(27) 110.6(5) ? . . .
O(26) Si(1) O(28) 109.7(5) ? . . .
O(27) Si(1) O(28) 106.8(4) ? . . .
Ti(1) O(1) Ti(2) 106.2(4) ? . . .
Ti(1) O(2) Ti(2) 103.5(4) ? . . .
W(3) O(3) Ti(1) 120.2(5) ? . . .
W(4) O(4) Ti(2) 120.6(5) ? . . .
W(5) O(5) Ti(2) 120.6(4) ? . . .
W(6) O(6) Ti(1) 121.1(5) ? . . .
W(3) O(7) W(7) 146.6(5) ? . . .
W(4) O(8) W(7) 146.1(4) ? . . .
W(4) O(9) W(5) 119.5(4) ? . . .
W(5) O(10) W(8) 144.3(4) ? . . .
W(6) O(11) W(8) 144.9(5) ? . . .
W(3) O(12) W(6) 119.4(4) ? . . .
W(3) O(13) W(9) 146.0(5) ? . . .
W(4) O(14) W(10) 147.1(5) ? . . .
W(5) O(15) W(11) 146.0(5) ? . . .
W(6) O(16) W(12) 146.8(5) ? . . .
W(7) O(17) W(9) 119.0(5) ? . . .
W(7) O(18) W(10) 119.3(5) ? . . .
W(8) O(19) W(11) 118.3(5) ? . . .
W(8) O(20) W(12) 118.8(5) ? . . .
W(9) O(21) W(10) 120.8(4) ? . . .
W(10) O(22) W(11) 157.3(5) ? . . .
W(11) O(23) W(12) 122.2(4) ? . . .
W(9) O(24) W(12) 157.8(5) ? . . .
W(4) O(25) W(5) 91.1(3) ? . . .
W(4) O(25) Ti(2) 87.2(3) ? . . .
W(4) O(25) Si(1) 124.4(5) ? . . .
W(5) O(25) Ti(2) 87.2(3) ? . . .
W(5) O(25) Si(1) 124.2(4) ? . . .
Ti(2) O(25) Si(1) 130.4(5) ? . . .
W(3) O(26) W(6) 91.3(3) ? . . .
W(3) O(26) Ti(1) 87.2(3) ? . . .
W(3) O(26) Si(1) 123.9(5) ? . . .
W(6) O(26) Ti(1) 87.6(3) ? . . .
W(6) O(26) Si(1) 124.8(5) ? . . .
Ti(1) O(26) Si(1) 130.0(5) ? . . .
W(7) O(27) W(9) 89.7(3) ? . . .
W(7) O(27) W(10) 89.9(3) ? . . .
W(7) O(27) Si(1) 123.7(4) ? . . .
W(9) O(27) W(10) 90.3(2) ? . . .
W(9) O(27) Si(1) 125.8(5) ? . . .
W(10) O(27) Si(1) 126.4(5) ? . . .
W(8) O(28) W(11) 89.4(3) ? . . .
W(8) O(28) W(12) 89.2(3) ? . . .
W(8) O(28) Si(1) 124.7(4) ? . . .
W(11) O(28) W(12) 90.6(2) ? . . .
W(11) O(28) Si(1) 126.2(5) ? . . .
W(12) O(28) Si(1) 125.3(5) ? . . .
Ti(1) O(101) Ti(2) 154.7(5) ? 55506 . .
K(1) O(201) K(11) 19.2 ? . . .
K(1) O(201) O(211) 101.0 ? . . .
K(1) O(201) C(201) 104.3 ? . . .
K(1) O(201) C(212) 115.3 ? . . .
K(11) O(201) O(211) 111.8 ? . . .
K(11) O(201) C(201) 111.6 ? . . .
K(11) O(201) C(212) 126.6 ? . . .
O(211) O(201) C(201) 11.4 ? . . .
O(211) O(201) C(212) 97.4 ? . . .
C(201) O(201) C(212) 105.3 ? . . .
K(1) O(202) K(11) 18.9(3) ? . . .
K(1) O(202) C(202) 123.1(17) ? . . .
K(1) O(202) C(203) 121(2) ? . . .
K(11) O(202) C(202) 113.3(17) ? . . .
K(11) O(202) C(203) 116(2) ? . . .
C(202) O(202) C(203) 108(2) ? . . .
K(1) O(203) K(11) 18.5(3) ? . . .
K(1) O(203) C(204) 109.2(17) ? . . .
K(1) O(203) C(205) 107.4(16) ? . . .
K(11) O(203) C(204) 121.1(18) ? . . .
K(11) O(203) C(205) 116.3(16) ? . . .
C(204) O(203) C(205) 98(2) ? . . .
K(1) O(204) K(11) 19.3(3) ? . . .
K(1) O(204) C(206) 121.3(16) ? . . .
K(1) O(204) C(207) 117.8(15) ? . . .
K(11) O(204) C(206) 112.9(15) ? . . .
K(11) O(204) C(207) 109.8(15) ? . . .
C(206) O(204) C(207) 109(2) ? . . .
K(1) O(205) K(11) 19.2(3) ? . . .
K(1) O(205) C(208) 111.7(15) ? . . .
K(1) O(205) C(209) 108.8(15) ? . . .
K(11) O(205) C(208) 119.6(15) ? . . .
K(11) O(205) C(209) 118.8(16) ? . . .
C(208) O(205) C(209) 106(2) ? . . .
K(1) O(206) K(11) 19.0(3) ? . . .
K(1) O(206) C(210) 118(2) ? . . .
K(1) O(206) C(211) 117.6(17) ? . . .
K(11) O(206) C(210) 111(2) ? . . .
K(11) O(206) C(211) 107.9(17) ? . . .
C(210) O(206) C(211) 110(2) ? . . .
K(1) O(211) K(11) 17.8 ? . . .
K(1) O(211) O(201) 66.4 ? . . .
K(1) O(211) C(201) 117.9 ? . . .
K(1) O(211) C(212) 97.9 ? . . .
K(11) O(211) O(201) 56.2 ? . . .
K(11) O(211) C(201) 122.3 ? . . .
K(11) O(211) C(212) 100.5 ? . . .
O(201) O(211) C(201) 161.9 ? . . .
O(201) O(211) C(212) 56.9 ? . . .
C(201) O(211) C(212) 134.6 ? . . .
K(2) O(301) C(301) 116(2) ? . . .
K(2) O(301) C(312) 111(2) ? . . .
C(301) O(301) C(312) 109(3) ? . . .
K(2) O(302) C(302) 111(2) ? . . .
K(2) O(302) C(303) 115(2) ? . . .
C(302) O(302) C(303) 104(2) ? . . .
K(2) O(303) C(304) 116(2) ? . . .
K(2) O(303) C(305) 108(3) ? . . .
C(304) O(303) C(305) 94(3) ? . . .
K(2) O(304) C(306) 117(3) ? . . .
K(2) O(304) C(307) 114.9(18) ? . . .
C(306) O(304) C(307) 108(3) ? . . .
K(2) O(305) C(308) 101(2) ? . . .
K(2) O(305) C(309) 110(2) ? . . .
C(308) O(305) C(309) 118(4) ? . . .
K(2) O(306) C(310) 116(2) ? . . .
K(2) O(306) C(311) 121(3) ? . . .
C(310) O(306) C(311) 106(4) ? . . .
K(3) O(401) C(401) 108(3) ? . . .
K(3) O(401) C(406) 108(3) ? . . .
C(401) O(401) C(406) 127(5) ? . . .
K(3) O(402) C(402) 135(2) ? . . .
K(3) O(402) C(403) 108(2) ? . . .
C(402) O(402) C(403) 93(3) ? . . .
K(3) O(403) C(404) 75(3) ? . . .
K(3) O(403) C(405) 114(5) ? . . .
C(404) O(403) C(405) 40(6) ? . . .
K(4) O(501) O(503) 67.0(13) ? . . 55520
K(4) O(501) C(501) 109(2) ? . . .
K(4) O(501) C(503) 99.1(17) ? . . 55520
K(4) O(501) C(504) 121(2) ? . . 55520
K(4) O(501) C(512) 115.7(19) ? . . .
O(503) O(501) C(501) 113(2) ? 55520 . .
O(503) O(501) C(503) 89(2) ? 55520 . 55520
O(503) O(501) C(504) 60(2) ? 55520 . 55520
O(503) O(501) C(512) 51.6(19) ? 55520 . .
C(501) O(501) C(503) 23.4(18) ? . . 55520
C(501) O(501) C(504) 72(2) ? . . 55520
C(501) O(501) C(512) 111(2) ? . . .
C(503) O(501) C(504) 58(2) ? 55520 . 55520
C(503) O(501) C(512) 98(2) ? 55520 . .
C(504) O(501) C(512) 40(2) ? 55520 . .
K(4) O(502) O(502) 77.9(18) ? . . 55520
K(4) O(502) C(501) 122.5(19) ? . . 55520
K(4) O(502) C(502) 119.0(19) ? . . .
K(4) O(502) C(502) 135(2) ? . . 55520
K(4) O(502) C(503) 118.2(18) ? . . .
O(502) O(502) C(501) 147(3) ? 55520 . 55520
O(502) O(502) C(502) 53(2) ? 55520 . .
O(502) O(502) C(502) 77(2) ? 55520 . 55520
O(502) O(502) C(503) 163(3) ? 55520 . .
C(501) O(502) C(502) 118(2) ? 55520 . .
C(501) O(502) C(502) 70(2) ? 55520 . 55520
C(501) O(502) C(503) 29(2) ? 55520 . .
C(502) O(502) C(502) 72(2) ? . . 55520
C(502) O(502) C(503) 112(2) ? . . .
C(502) O(502) C(503) 92(2) ? 55520 . .
K(4) O(503) O(501) 79.1(13) ? . . 55520
K(4) O(503) O(506) 78.7(11) ? . . 55520
K(4) O(503) C(504) 112.1(17) ? . . .
K(4) O(503) C(505) 112.7(17) ? . . .
K(4) O(503) C(512) 131(2) ? . . 55520
O(501) O(503) O(506) 110(2) ? 55520 . 55520
O(501) O(503) C(504) 37.2(17) ? 55520 . .
O(501) O(503) C(505) 115(2) ? 55520 . .
O(501) O(503) C(512) 56(2) ? 55520 . 55520
O(506) O(503) C(504) 131(3) ? 55520 . .
O(506) O(503) C(505) 34.0(14) ? 55520 . .
O(506) O(503) C(512) 97(2) ? 55520 . 55520
C(504) O(503) C(505) 114(3) ? . . .
C(504) O(503) C(512) 39(2) ? . . 55520
C(505) O(503) C(512) 75(2) ? . . 55520
K(4) O(504) O(505) 79.1(10) ? . . 55520
K(4) O(504) O(506) 80.6(13) ? . . 55520
K(4) O(504) C(506) 112.5(18) ? . . .
K(4) O(504) C(507) 117.9(10) ? . . .
K(4) O(504) C(509) 141.7(10) ? . . 55520
K(4) O(504) C(510) 129.5(18) ? . . 55520
O(505) O(504) O(506) 132.5(17) ? 55520 . 55520
O(505) O(504) C(506) 167(2) ? 55520 . .
O(505) O(504) C(507) 64.6(12) ? 55520 . .
O(505) O(504) C(509) 62.9(14) ? 55520 . 55520
O(505) O(504) C(510) 108.2(18) ? 55520 . 55520
O(506) O(504) C(506) 48.4(16) ? 55520 . .
O(506) O(504) C(507) 159.1(13) ? 55520 . .
O(506) O(504) C(509) 129(2) ? 55520 . 55520
O(506) O(504) C(510) 57.3(17) ? 55520 . 55520
C(506) O(504) C(507) 112.0(17) ? . . .
C(506) O(504) C(509) 105.8(17) ? . . 55520
C(506) O(504) C(510) 60.2(18) ? . . 55520
C(507) O(504) C(509) 41.3(16) ? . . 55520
C(507) O(504) C(510) 110(2) ? . . 55520
C(509) O(504) C(510) 71.6(19) ? 55520 . 55520
K(4) O(505) O(504) 69.6(12) ? . . 55520
K(4) O(505) C(507) 105.1(12) ? . . 55520
K(4) O(505) C(508) 112.9(11) ? . . .
K(4) O(505) C(509) 113.0(15) ? . . .
O(504) O(505) C(507) 53.7(12) ? 55520 . 55520
O(504) O(505) C(508) 124.8(10) ? 55520 . .
O(504) O(505) C(509) 43.6(14) ? 55520 . .
C(507) O(505) C(508) 74.6(10) ? 55520 . .
C(507) O(505) C(509) 35.6(10) ? 55520 . .
C(508) O(505) C(509) 102.8(16) ? . . .
K(4) O(506) O(503) 65.9(11) ? . . 55520
K(4) O(506) O(504) 68.0(10) ? . . 55520
K(4) O(506) C(505) 121(2) ? . . 55520
K(4) O(506) C(506) 112(2) ? . . 55520
K(4) O(506) C(510) 117.7(15) ? . . .
K(4) O(506) C(511) 119.1(18) ? . . .
O(503) O(506) O(504) 120(2) ? 55520 . 55520
O(503) O(506) C(505) 55(2) ? 55520 . 55520
O(503) O(506) C(506) 103(2) ? 55520 . 55520
O(503) O(506) C(510) 168(2) ? 55520 . .
O(503) O(506) C(511) 72(2) ? 55520 . .
O(504) O(506) C(505) 143(3) ? 55520 . 55520
O(504) O(506) C(506) 61.7(17) ? 55520 . 55520
O(504) O(506) C(510) 56.2(17) ? 55520 . .
O(504) O(506) C(511) 168(2) ? 55520 . .
C(505) O(506) C(506) 83(2) ? 55520 . 55520
C(505) O(506) C(510) 120(2) ? 55520 . .
C(505) O(506) C(511) 44(2) ? 55520 . .
C(506) O(506) C(510) 65(2) ? 55520 . .
C(506) O(506) C(511) 119(2) ? 55520 . .
C(510) O(506) C(511) 113(2) ? . . .
K(5) O(601) K(55) 25.6(6) ? . . .
K(5) O(601) C(601) 118(4) ? . . .
K(5) O(601) C(612) 124(2) ? . . .
K(55) O(601) C(601) 111(4) ? . . .
K(55) O(601) C(612) 107(3) ? . . .
C(601) O(601) C(612) 103(2) ? . . .
K(5) O(602) K(55) 26.5(6) ? . . .
K(5) O(602) O(605) 58(2) ? . . 55507
K(5) O(602) C(602) 115(3) ? . . .
K(5) O(602) C(603) 110(4) ? . . .
K(5) O(602) C(609) 110(5) ? . . 55507
K(55) O(602) O(605) 85(2) ? . . 55507
K(55) O(602) C(602) 110(3) ? . . .
K(55) O(602) C(603) 131(4) ? . . .
K(55) O(602) C(609) 128(6) ? . . 55507
O(605) O(602) C(602) 106(5) ? 55507 . .
O(605) O(602) C(603) 61(4) ? 55507 . .
O(605) O(602) C(609) 66(5) ? 55507 . 55507
C(602) O(602) C(603) 112(4) ? . . .
C(602) O(602) C(609) 118(6) ? . . 55507
C(603) O(602) C(609) 9(6) ? . . 55507
K(5) O(603) C(604) 124(5) ? . . .
K(5) O(603) C(605) 112(5) ? . . .
C(604) O(603) C(605) 114(6) ? . . .
K(5) O(604) C(606) 114(5) ? . . .
K(5) O(604) C(607) 109(4) ? . . .
C(606) O(604) C(607) 113(7) ? . . .
K(5) O(605) K(55) 26.1(7) ? . . .
K(5) O(605) O(602) 92(3) ? . . 55507
K(5) O(605) C(603) 133(4) ? . . 55507
K(5) O(605) C(608) 112(4) ? . . .
K(5) O(605) C(609) 118(4) ? . . .
K(55) O(605) O(602) 65(2) ? . . 55507
K(55) O(605) C(603) 113(4) ? . . 55507
K(55) O(605) C(608) 115(4) ? . . .
K(55) O(605) C(609) 95(3) ? . . .
O(602) O(605) C(603) 57(4) ? 55507 . 55507
O(602) O(605) C(608) 102(6) ? 55507 . .
O(602) O(605) C(609) 39(3) ? 55507 . .
C(603) O(605) C(608) 108(5) ? 55507 . .
C(603) O(605) C(609) 19(3) ? 55507 . .
C(608) O(605) C(609) 113(6) ? . . .
K(5) O(606) K(55) 27.5(7) ? . . .
K(5) O(606) C(610) 107(3) ? . . .
K(5) O(606) C(611) 118.6(17) ? . . .
K(55) O(606) C(610) 127(4) ? . . .
K(55) O(606) C(611) 113.7(17) ? . . .
C(610) O(606) C(611) 115(5) ? . . .
C(701) O(701) C(701) 157(7) ? . . 55520
C(701) O(701) C(712) 100(3) ? . . .
C(701) O(701) C(712) 75(2) ? . . 55520
C(701) O(701) C(712) 75(2) ? 55520 . .
C(701) O(701) C(712) 100(3) ? 55520 . 55520
C(712) O(701) C(712) 153(5) ? . . 55520
K(6) O(702) O(706) 146(12) ? . . 55520
K(6) O(702) C(702) 126(3) ? . . .
K(6) O(702) C(703) 118(6) ? . . .
K(6) O(702) C(711) 144(4) ? . . 55520
O(706) O(702) C(702) 68(12) ? 55520 . .
O(706) O(702) C(703) 69(9) ? 55520 . .
O(706) O(702) C(711) 56(12) ? 55520 . 55520
C(702) O(702) C(703) 114(6) ? . . .
C(702) O(702) C(711) 18(2) ? . . 55520
C(703) O(702) C(711) 96(6) ? . . 55520
K(6) O(703) C(704) 107(6) ? . . .
K(6) O(703) C(705) 100(6) ? . . .
C(704) O(703) C(705) 110(10) ? . . .
K(6) O(704) C(706) 118(7) ? . . .
K(6) O(704) C(707) 128(7) ? . . .
C(706) O(704) C(707) 111(10) ? . . .
K(6) O(705) C(708) 99(6) ? . . .
K(6) O(705) C(709) 112(6) ? . . .
C(708) O(705) C(709) 115(9) ? . . .
O(702) O(706) C(702) 88(12) ? 55520 . 55520
O(702) O(706) C(703) 87(10) ? 55520 . 55520
O(702) O(706) C(710) 143(15) ? 55520 . .
O(702) O(706) C(711) 104(13) ? 55520 . .
C(702) O(706) C(703) 128(7) ? 55520 . 55520
C(702) O(706) C(710) 121(7) ? 55520 . .
C(702) O(706) C(711) 22(3) ? 55520 . .
C(703) O(706) C(710) 90(7) ? 55520 . .
C(703) O(706) C(711) 113(7) ? 55520 . .
C(710) O(706) C(711) 111(7) ? . . .
S(1) O(901) S(1) 148.2 ? . . 55506
O(201) C(201) O(211) 6.7 ? . . .
O(201) C(201) C(202) 109.5 ? . . .
O(211) C(201) C(202) 113.7 ? . . .
O(202) C(202) C(201) 107(2) ? . . .
O(202) C(203) C(204) 110(3) ? . . .
O(203) C(204) C(203) 96(2) ? . . .
O(203) C(205) C(206) 100(2) ? . . .
O(204) C(206) C(205) 101(2) ? . . .
O(204) C(207) C(208) 108(2) ? . . .
O(205) C(208) C(207) 106(2) ? . . .
O(205) C(209) C(210) 105(2) ? . . .
O(206) C(210) C(209) 110(2) ? . . .
O(206) C(211) C(212) 104(2) ? . . .
O(201) C(212) O(211) 25.8 ? . . .
O(201) C(212) C(211) 102.5 ? . . .
O(211) C(212) C(211) 128.2 ? . . .
O(301) C(301) C(302) 105(3) ? . . .
O(302) C(302) C(301) 102(3) ? . . .
O(302) C(303) C(304) 105(3) ? . . .
O(303) C(304) C(303) 101(3) ? . . .
O(303) C(305) C(306) 95(4) ? . . .
O(304) C(306) C(305) 115(5) ? . . .
O(304) C(307) C(308) 94(2) ? . . .
O(305) C(308) C(307) 107(3) ? . . .
O(305) C(309) C(310) 111(4) ? . . .
O(306) C(310) C(309) 103(4) ? . . .
O(306) C(311) C(312) 112(4) ? . . .
O(301) C(312) C(311) 122(4) ? . . .
O(401) C(401) C(402) 117(4) ? . . .
O(402) C(402) C(401) 96(3) ? . . .
O(402) C(403) C(404) 89(4) ? . . .
K(3) C(404) O(403) 76(3) ? . . .
K(3) C(404) C(403) 96(4) ? . . .
K(3) C(404) C(405) 139(7) ? . . .
O(403) C(404) C(403) 126(6) ? . . .
O(403) C(404) C(405) 64(7) ? . . .
C(403) C(404) C(405) 101(8) ? . . .
O(403) C(405) C(404) 76(7) ? . . .
O(501) C(501) O(502) 87(2) ? . . 55520
O(501) C(501) C(502) 108(2) ? . . .
O(501) C(501) C(503) 103(3) ? . . 55520
O(501) C(501) C(504) 40.5(19) ? . . 55520
O(502) C(501) C(502) 49(2) ? 55520 . .
O(502) C(501) C(503) 81(4) ? 55520 . 55520
O(502) C(501) C(504) 111(2) ? 55520 . 55520
C(502) C(501) C(503) 117(4) ? . . 55520
C(502) C(501) C(504) 148(2) ? . . 55520
C(503) C(501) C(504) 76(3) ? 55520 . 55520
O(502) C(502) O(502) 50(2) ? . . 55520
O(502) C(502) C(501) 111(2) ? . . .
O(502) C(502) C(502) 46.3(18) ? . . 55520
O(502) C(502) C(501) 61(2) ? 55520 . .
O(502) C(502) C(502) 62(2) ? 55520 . 55520
C(501) C(502) C(502) 106(2) ? . . 55520
O(501) C(503) O(502) 74(2) ? 55520 . .
O(501) C(503) C(501) 53(3) ? 55520 . 55520
O(501) C(503) C(504) 35.3(17) ? 55520 . .
O(502) C(503) C(501) 70(3) ? . . 55520
O(502) C(503) C(504) 107(2) ? . . .
C(501) C(503) C(504) 76(4) ? 55520 . .
O(501) C(504) O(503) 83(2) ? 55520 . .
O(501) C(504) C(501) 67(2) ? 55520 . 55520
O(501) C(504) C(503) 87(3) ? 55520 . .
O(501) C(504) C(512) 96(3) ? 55520 . 55520
O(503) C(504) C(501) 124(2) ? . . 55520
O(503) C(504) C(503) 110(3) ? . . .
O(503) C(504) C(512) 66(3) ? . . 55520
C(501) C(504) C(503) 28(2) ? 55520 . .
C(501) C(504) C(512) 158(4) ? 55520 . 55520
C(503) C(504) C(512) 174(4) ? . . 55520
O(503) C(505) O(506) 91(2) ? . . 55520
O(503) C(505) C(506) 108(2) ? . . .
O(503) C(505) C(511) 100(3) ? . . 55520
O(503) C(505) C(512) 51(2) ? . . 55520
O(506) C(505) C(506) 56(2) ? 55520 . .
O(506) C(505) C(511) 93(3) ? 55520 . 55520
O(506) C(505) C(512) 119(2) ? 55520 . 55520
C(506) C(505) C(511) 137(3) ? . . 55520
C(506) C(505) C(512) 158(3) ? . . 55520
C(511) C(505) C(512) 60(2) ? 55520 . 55520
O(504) C(506) O(506) 69.9(16) ? . . 55520
O(504) C(506) C(505) 110(2) ? . . .
O(504) C(506) C(510) 58.2(15) ? . . 55520
O(506) C(506) C(505) 41.0(18) ? 55520 . .
O(506) C(506) C(510) 64(2) ? 55520 . 55520
C(505) C(506) C(510) 92(2) ? . . 55520
O(504) C(507) O(505) 61.7(12) ? . . 55520
O(504) C(507) C(508) 106.3(12) ? . . .
O(504) C(507) C(509) 52(2) ? . . 55520
O(505) C(507) C(508) 47.0(8) ? 55520 . .
O(505) C(507) C(509) 63.3(11) ? 55520 . 55520
C(508) C(507) C(509) 101.8(11) ? . . 55520
O(505) C(508) O(505) 94(2) ? . . 55520
O(505) C(508) C(507) 100.9(14) ? . . .
O(505) C(508) C(507) 58.4(9) ? . . 55520
O(505) C(508) C(507) 58.4(9) ? 55520 . .
O(505) C(508) C(507) 100.9(14) ? 55520 . 55520
C(507) C(508) C(507) 152(2) ? . . 55520
O(504) C(509) O(505) 73.5(15) ? 55520 . .
O(504) C(509) C(507) 87(2) ? 55520 . 55520
O(504) C(509) C(510) 63.7(19) ? 55520 . .
O(505) C(509) C(507) 81.0(11) ? . . 55520
O(505) C(509) C(510) 109.7(19) ? . . .
C(507) C(509) C(510) 142(2) ? 55520 . .
O(504) C(510) O(506) 67(2) ? 55520 . .
O(504) C(510) C(506) 61.6(16) ? 55520 . 55520
O(504) C(510) C(509) 44.6(16) ? 55520 . .
O(506) C(510) C(506) 51.2(18) ? . . 55520
O(506) C(510) C(509) 111(2) ? . . .
C(506) C(510) C(509) 89(2) ? 55520 . .
O(506) C(511) C(505) 44(2) ? . . 55520
O(506) C(511) C(512) 108(3) ? . . .
C(505) C(511) C(512) 85(3) ? 55520 . .
O(501) C(512) O(503) 72(2) ? . . 55520
O(501) C(512) C(504) 44(2) ? . . 55520
O(501) C(512) C(505) 111(2) ? . . 55520
O(501) C(512) C(511) 108(2) ? . . .
O(503) C(512) C(504) 75(3) ? 55520 . 55520
O(503) C(512) C(505) 54(2) ? 55520 . 55520
O(503) C(512) C(511) 82(2) ? 55520 . .
C(504) C(512) C(505) 129(4) ? 55520 . 55520
C(504) C(512) C(511) 148(3) ? 55520 . .
C(505) C(512) C(511) 35(2) ? 55520 . .
O(601) C(601) C(602) 111(3) ? . . .
O(602) C(602) C(601) 109(4) ? . . .
O(602) C(603) O(605) 62(4) ? . . 55507
O(602) C(603) C(604) 109(5) ? . . .
O(602) C(603) C(609) 18(11) ? . . 55507
O(602) C(603) C(610) 79(4) ? . . 55507
O(605) C(603) C(604) 91(5) ? 55507 . .
O(605) C(603) C(609) 74(10) ? 55507 . 55507
O(605) C(603) C(610) 100(4) ? 55507 . 55507
C(604) C(603) C(609) 96(13) ? . . 55507
C(604) C(603) C(610) 40(4) ? . . 55507
C(609) C(603) C(610) 61(13) ? 55507 . 55507
O(603) C(604) C(603) 110(6) ? . . .
O(603) C(604) C(609) 104(5) ? . . 55507
O(603) C(604) C(610) 109(6) ? . . 55507
C(603) C(604) C(609) 18(3) ? . . 55507
C(603) C(604) C(610) 78(7) ? . . 55507
C(609) C(604) C(610) 63(6) ? 55507 . 55507
O(603) C(605) C(606) 112(6) ? . . .
O(604) C(606) C(605) 109(7) ? . . .
O(604) C(607) C(608) 110(6) ? . . .
O(605) C(608) C(607) 109(6) ? . . .
O(602) C(609) O(605) 75(5) ? 55507 . .
O(602) C(609) C(603) 153(17) ? 55507 . 55507
O(602) C(609) C(604) 132(6) ? 55507 . 55507
O(602) C(609) C(610) 104(6) ? 55507 . .
O(605) C(609) C(603) 87(12) ? . . 55507
O(605) C(609) C(604) 88(5) ? . . 55507
O(605) C(609) C(610) 111(5) ? . . .
C(603) C(609) C(604) 67(13) ? 55507 . 55507
C(603) C(609) C(610) 101(15) ? 55507 . .
C(604) C(609) C(610) 41(4) ? 55507 . .
O(606) C(610) C(603) 125(6) ? . . 55507
O(606) C(610) C(604) 129(5) ? . . 55507
O(606) C(610) C(609) 109(5) ? . . .
C(603) C(610) C(604) 62(6) ? 55507 . 55507
C(603) C(610) C(609) 17(3) ? 55507 . .
C(604) C(610) C(609) 77(6) ? 55507 . .
O(606) C(611) C(612) 113(4) ? . . .
O(601) C(612) O(601) 136(5) ? . . 55512
O(601) C(612) C(611) 93.9(16) ? . . .
O(601) C(612) C(611) 88.5(16) ? . . 55512
O(601) C(612) C(611) 88.5(16) ? 55512 . .
O(601) C(612) C(611) 93.9(16) ? 55512 . 55512
C(611) C(612) C(611) 174(6) ? . . 55512
O(701) C(701) C(702) 97(3) ? . . .
O(702) C(702) O(706) 24(4) ? . . 55520
O(702) C(702) C(701) 112(6) ? . . .
O(702) C(702) C(711) 105(13) ? . . 55520
O(702) C(702) C(712) 102(5) ? . . 55520
O(706) C(702) C(701) 126(6) ? 55520 . .
O(706) C(702) C(711) 88(13) ? 55520 . 55520
O(706) C(702) C(712) 120(6) ? 55520 . 55520
C(701) C(702) C(711) 142(15) ? . . 55520
C(701) C(702) C(712) 84(3) ? . . 55520
C(711) C(702) C(712) 93(10) ? 55520 . 55520
O(702) C(703) O(706) 24(4) ? . . 55520
O(702) C(703) C(704) 109(7) ? . . .
O(706) C(703) C(704) 119(8) ? 55520 . .
O(703) C(704) C(703) 107(9) ? . . .
O(703) C(705) C(706) 107(9) ? . . .
O(704) C(706) C(705) 110(10) ? . . .
O(704) C(707) C(708) 107(10) ? . . .
O(705) C(708) C(707) 111(9) ? . . .
O(705) C(709) C(710) 109(8) ? . . .
O(706) C(710) C(709) 109(8) ? . . .
O(702) C(711) O(706) 20(3) ? 55520 . .
O(702) C(711) C(702) 57(13) ? 55520 . 55520
O(702) C(711) C(712) 87(5) ? 55520 . .
O(706) C(711) C(702) 70(13) ? . . 55520
O(706) C(711) C(712) 107(6) ? . . .
C(702) C(711) C(712) 66(9) ? 55520 . .
O(701) C(712) C(702) 87(3) ? . . 55520
O(701) C(712) C(711) 108(3) ? . . .
C(702) C(712) C(711) 21(3) ? 55520 . .
S(1) C(901) S(11) 71.4 ? . . .
S(1) C(911) S(11) 70.5 ? . . .

loop_
_geom_bond_atom_site_label_1
_geom_bond_atom_site_label_2
_geom_bond_distance
_geom_bond_publ_flag
_geom_bond_site_symmetry_1
_geom_bond_site_symmetry_2
W(3) O(3) 1.898(9) ? . .
W(3) O(7) 1.944(10) ? . .
W(3) O(12) 1.918(11) ? . .
W(3) O(13) 1.918(10) ? . .
W(3) O(26) 2.324(9) ? . .
W(3) O(103) 1.710(11) ? . .
W(4) O(4) 1.880(9) ? . .
W(4) O(8) 1.943(10) ? . .
W(4) O(9) 1.919(10) ? . .
W(4) O(14) 1.934(9) ? . .
W(4) O(25) 2.320(9) ? . .
W(4) O(104) 1.716(10) ? . .
W(5) O(5) 1.883(8) ? . .
W(5) O(9) 1.924(10) ? . .
W(5) O(10) 1.926(9) ? . .
W(5) O(15) 1.928(9) ? . .
W(5) O(25) 2.330(9) ? . .
W(5) O(105) 1.697(10) ? . .
W(6) O(6) 1.876(8) ? . .
W(6) O(11) 1.928(10) ? . .
W(6) O(12) 1.926(11) ? . .
W(6) O(16) 1.926(9) ? . .
W(6) O(26) 2.319(9) ? . .
W(6) O(106) 1.708(11) ? . .
W(7) O(7) 1.890(10) ? . .
W(7) O(8) 1.895(9) ? . .
W(7) O(17) 1.948(10) ? . .
W(7) O(18) 1.944(9) ? . .
W(7) O(27) 2.333(8) ? . .
W(7) O(107) 1.725(10) ? . .
W(8) O(10) 1.929(9) ? . .
W(8) O(11) 1.922(9) ? . .
W(8) O(19) 1.929(9) ? . .
W(8) O(20) 1.914(9) ? . .
W(8) O(28) 2.351(8) ? . .
W(8) O(108) 1.722(9) ? . .
W(9) O(13) 1.914(10) ? . .
W(9) O(17) 1.895(10) ? . .
W(9) O(21) 1.924(10) ? . .
W(9) O(24) 1.935(9) ? . .
W(9) O(27) 2.363(9) ? . .
W(9) O(109) 1.716(11) ? . .
W(10) O(14) 1.890(9) ? . .
W(10) O(18) 1.895(9) ? . .
W(10) O(21) 1.924(10) ? . .
W(10) O(22) 1.931(9) ? . .
W(10) O(27) 2.357(8) ? . .
W(10) O(110) 1.713(10) ? . .
W(11) O(15) 1.902(9) ? . .
W(11) O(19) 1.927(10) ? . .
W(11) O(22) 1.881(9) ? . .
W(11) O(23) 1.908(10) ? . .
W(11) O(28) 2.354(8) ? . .
W(11) O(111) 1.724(10) ? . .
W(12) O(16) 1.897(9) ? . .
W(12) O(20) 1.934(10) ? . .
W(12) O(23) 1.922(10) ? . .
W(12) O(24) 1.875(9) ? . .
W(12) O(28) 2.365(8) ? . .
W(12) O(112) 1.713(11) ? . .
Ti(1) Ti(2) 3.158(3) ? . .
Ti(1) O(1) 1.974(9) ? . .
Ti(1) O(2) 2.008(9) ? . .
Ti(1) O(3) 1.858(10) ? . .
Ti(1) O(6) 1.873(10) ? . .
Ti(1) O(26) 2.397(8) ? . .
Ti(1) O(101) 1.804(9) ? . 55506
Ti(2) O(1) 1.974(9) ? . .
Ti(2) O(2) 2.014(10) ? . .
Ti(2) O(4) 1.866(9) ? . .
Ti(2) O(5) 1.873(9) ? . .
Ti(2) O(25) 2.401(8) ? . .
Ti(2) O(101) 1.807(9) ? . .
K(1) K(11) 0.922(14) ? . .
K(1) O(201) 2.800 ? . .
K(1) O(202) 2.76(2) ? . .
K(1) O(203) 2.90(2) ? . .
K(1) O(204) 2.729(19) ? . .
K(1) O(205) 2.79(2) ? . .
K(1) O(206) 2.75(2) ? . .
K(1) O(211) 2.999 ? . .
K(2) O(301) 2.84(3) ? . .
K(2) O(302) 2.77(2) ? . .
K(2) O(303) 2.84(3) ? . .
K(2) O(304) 2.88(2) ? . .
K(2) O(305) 2.85(3) ? . .
K(2) O(306) 2.81(3) ? . .
K(3) O(401) 2.93(5) ? . .
K(3) O(401) 2.93(5) ? . 55520
K(3) O(402) 2.67(3) ? . .
K(3) O(402) 2.67(3) ? . 55520
K(3) O(403) 3.19(4) ? . .
K(3) O(403) 3.19(4) ? . 55520
K(3) C(404) 3.18(8) ? . .
K(3) C(404) 3.18(8) ? . 55520
K(5) K(55) 1.40(2) ? . .
K(6) O(702) 2.92(7) ? . .
K(6) O(702) 2.92(7) ? . 55520
K(6) O(703) 2.92(9) ? . .
K(6) O(703) 2.92(9) ? . 55520
K(6) O(704) 2.74(10) ? . .
K(6) O(704) 2.74(10) ? . 55520
K(6) O(705) 3.18(9) ? . .
K(6) O(705) 3.18(9) ? . 55520
K(11) O(201) 2.658 ? . .
K(11) O(202) 2.84(2) ? . .
K(11) O(203) 2.84(2) ? . .
K(11) O(204) 2.77(2) ? . .
K(11) O(205) 2.72(2) ? . .
K(11) O(206) 2.83(2) ? . .
K(11) O(211) 2.971 ? . .
K(55) K(55) 3.41(3) ? . 55506
S(1) S(11) 2.016 ? . .
S(1) O(901) 1.917 ? . .
S(1) C(901) 1.780 ? . .
S(1) C(911) 1.776 ? . .
S(11) O(911) 1.535 ? . .
S(11) C(901) 1.674 ? . .
S(11) C(911) 1.717 ? . .
Si(1) O(25) 1.641(9) ? . .
Si(1) O(26) 1.638(9) ? . .
Si(1) O(27) 1.627(9) ? . .
Si(1) O(28) 1.626(8) ? . .
O(201) O(211) 0.667 ? . .
O(201) C(201) 1.783 ? . .
O(201) C(212) 1.285 ? . .
O(202) C(202) 1.38(3) ? . .
O(202) C(203) 1.49(4) ? . .
O(203) C(204) 1.59(4) ? . .
O(203) C(205) 1.50(4) ? . .
O(204) C(206) 1.48(3) ? . .
O(204) C(207) 1.44(3) ? . .
O(205) C(208) 1.41(3) ? . .
O(205) C(209) 1.44(3) ? . .
O(206) C(210) 1.38(4) ? . .
O(206) C(211) 1.50(4) ? . .
O(211) C(201) 1.137 ? . .
O(211) C(212) 1.521 ? . .
O(301) C(301) 1.33(5) ? . .
O(301) C(312) 1.47(6) ? . .
O(302) C(302) 1.43(5) ? . .
O(302) C(303) 1.45(4) ? . .
O(303) C(304) 1.38(6) ? . .
O(303) C(305) 1.71(8) ? . .
O(304) C(306) 1.24(8) ? . .
O(304) C(307) 1.48(3) ? . .
O(305) C(308) 1.42(6) ? . .
O(305) C(309) 1.40(7) ? . .
O(306) C(310) 1.37(6) ? . .
O(306) C(311) 1.33(7) ? . .
O(401) C(401) 1.37(6) ? . .
O(401) C(406) 1.38(9) ? . .
O(402) C(402) 1.24(5) ? . .
O(402) C(403) 1.70(6) ? . .
O(403) C(404) 1.61(9) ? . .
O(403) C(405) 1.49(11) ? . .
O(501) O(503) 1.66(4) ? . 55520
O(501) C(501) 1.43(4) ? . .
O(501) C(503) 1.74(4) ? . 55520
O(501) C(504) 1.01(4) ? . 55520
O(501) C(512) 1.45(4) ? . .
O(502) O(502) 1.14(4) ? . 55520
O(502) C(501) 1.38(4) ? . 55520
O(502) C(502) 1.45(4) ? . .
O(502) C(502) 1.18(4) ? . 55520
O(502) C(503) 1.45(4) ? . .
O(503) O(506) 1.74(4) ? . 55520
O(503) C(504) 1.44(4) ? . .
O(503) C(505) 1.43(4) ? . .
O(503) C(512) 1.37(4) ? . 55520
O(504) O(505) 1.53(2) ? . 55520
O(504) O(506) 1.55(3) ? . 55520
O(504) C(506) 1.46(2) ? . .
O(504) C(507) 1.40(3) ? . .
O(504) C(509) 1.10(3) ? . 55520
O(504) C(510) 1.41(3) ? . 55520
O(505) C(507) 1.572(17) ? . 55520
O(505) C(508) 1.35(2) ? . .
O(505) C(509) 1.422(16) ? . .
O(506) C(505) 0.97(3) ? . 55520
O(506) C(506) 1.24(3) ? . 55520
O(506) C(510) 1.42(4) ? . .
O(506) C(511) 1.41(4) ? . .
O(601) C(601) 1.47(2) ? . .
O(601) C(612) 1.58(4) ? . .
O(602) O(605) 1.57(9) ? . 55507
O(602) C(602) 1.46(11) ? . .
O(602) C(603) 1.48(9) ? . .
O(602) C(609) 1.01(9) ? . 55507
O(603) C(604) 1.43(11) ? . .
O(603) C(605) 1.46(9) ? . .
O(604) C(606) 1.45(12) ? . .
O(604) C(607) 1.47(12) ? . .
O(605) C(603) 1.55(9) ? . 55507
O(605) C(608) 1.43(10) ? . .
O(605) C(609) 1.49(9) ? . .
O(606) C(610) 1.46(4) ? . .
O(606) C(611) 1.48(9) ? . .
O(701) C(701) 1.37(2) ? . .
O(701) C(701) 1.37(2) ? . 55520
O(701) C(712) 1.79(3) ? . .
O(701) C(712) 1.79(3) ? . 55520
O(702) O(706) 0.59(10) ? . 55520
O(702) C(702) 1.47(13) ? . .
O(702) C(703) 1.47(9) ? . .
O(702) C(711) 1.69(13) ? . 55520
O(703) C(704) 1.44(16) ? . .
O(703) C(705) 1.48(13) ? . .
O(704) C(706) 1.50(18) ? . .
O(704) C(707) 1.44(17) ? . .
O(705) C(708) 1.49(14) ? . .
O(705) C(709) 1.49(15) ? . .
O(706) C(702) 1.36(13) ? . 55520
O(706) C(703) 1.37(10) ? . 55520
O(706) C(710) 1.44(11) ? . .
O(706) C(711) 1.45(13) ? . .
C(201) C(202) 1.39(4) ? . .
C(203) C(204) 1.63(6) ? . .
C(205) C(206) 1.55(4) ? . .
C(207) C(208) 1.55(4) ? . .
C(209) C(210) 1.56(5) ? . .
C(211) C(212) 1.47(5) ? . .
C(301) C(302) 1.65(6) ? . .
C(303) C(304) 1.58(6) ? . .
C(305) C(306) 1.64(10) ? . .
C(307) C(308) 1.42(5) ? . .
C(309) C(310) 1.40(8) ? . .
C(311) C(312) 1.61(8) ? . .
C(401) C(402) 1.56(5) ? . .
C(403) C(404) 1.35(9) ? . .
C(404) C(405) 1.07(16) ? . .
C(501) C(502) 1.47(4) ? . .
C(501) C(503) 0.71(5) ? . 55520
C(501) C(504) 1.48(4) ? . 55520
C(502) C(502) 1.55(5) ? . 55520
C(503) C(504) 1.48(4) ? . .
C(504) C(512) 0.94(4) ? . 55520
C(505) C(506) 1.47(4) ? . .
C(505) C(511) 0.97(5) ? . 55520
C(505) C(512) 1.71(4) ? . 55520
C(506) C(510) 1.44(4) ? . 55520
C(507) C(508) 1.778(9) ? . .
C(507) C(509) 0.93(2) ? . 55520
C(509) C(510) 1.49(3) ? . .
C(511) C(512) 1.48(4) ? . .
C(601) C(602) 1.50(6) ? . .
C(603) C(604) 1.51(11) ? . .
C(603) C(609) 0.51(9) ? . 55507
C(603) C(610) 1.67(11) ? . 55507
C(604) C(609) 1.64(11) ? . 55507
C(604) C(610) 1.10(10) ? . 55507
C(605) C(606) 1.51(13) ? . .
C(607) C(608) 1.53(12) ? . .
C(609) C(610) 1.50(11) ? . .
C(611) C(612) 1.69(2) ? . .
C(701) C(702) 1.55(6) ? . .
C(702) C(711) 0.54(8) ? . 55520
C(702) C(712) 1.36(8) ? . 55520
C(703) C(704) 1.54(16) ? . .
C(705) C(706) 1.5(2) ? . .
C(707) C(708) 1.54(19) ? . .
C(709) C(710) 1.52(16) ? . .
C(711) C(712) 1.49(8) ? . .

loop_
_geom_contact_atom_site_label_1
_geom_contact_atom_site_label_2
_geom_contact_distance
_geom_contact_publ_flag
_geom_contact_site_symmetry_1
_geom_contact_site_symmetry_2
K(3) C(403) 3.58(4) ? . .
K(3) C(403) 3.58(4) ? . 55520
K(4) O(501) 2.92(2) ? . .
K(4) O(501) 2.92(3) ? . 55520
K(4) O(502) 2.71(2) ? . .
K(4) O(502) 2.71(2) ? . 55520
K(4) O(503) 2.74(2) ? . .
K(4) O(503) 2.74(2) ? . 55520
K(4) O(504) 2.76(2) ? . .
K(4) O(504) 2.76(2) ? . 55520
K(4) O(505) 2.90(2) ? . .
K(4) O(505) 2.90(2) ? . 55520
K(4) O(506) 2.94(2) ? . .
K(4) O(506) 2.94(2) ? . 55520
K(4) C(504) 3.54(3) ? . .
K(4) C(504) 3.54(3) ? . 55520
K(4) C(505) 3.54(2) ? . .
K(4) C(505) 3.54(2) ? . 55520
K(4) C(506) 3.584(19) ? . .
K(4) C(506) 3.584(19) ? . 55520
K(5) O(601) 3.16(5) ? . .
K(5) O(601) 3.16(5) ? . 55507
K(5) O(602) 3.13(4) ? . .
K(5) O(602) 3.13(4) ? . 55507
K(5) O(603) 2.81(7) ? . .
K(5) O(603) 2.81(7) ? . 55507
K(5) O(604) 2.61(6) ? . .
K(5) O(604) 2.61(6) ? . 55507
K(5) O(605) 2.66(6) ? . .
K(5) O(605) 2.66(6) ? . 55507
K(5) O(606) 3.01(4) ? . .
K(5) O(606) 3.01(4) ? . 55507
K(5) C(606) 3.45(7) ? . .
K(5) C(606) 3.45(7) ? . 55507
K(5) C(607) 3.40(8) ? . .
K(5) C(607) 3.40(8) ? . 55507
K(5) C(608) 3.46(7) ? . .
K(5) C(608) 3.46(7) ? . 55507
K(6) O(701) 3.41(7) ? . .
K(6) O(706) 3.42(7) ? . .
K(6) O(706) 3.42(7) ? . 55520
K(6) C(705) 3.50(11) ? . .
K(6) C(705) 3.50(11) ? . 55520
K(55) O(601) 2.54(6) ? . .
K(55) O(601) 2.54(6) ? . 55507
K(55) O(602) 2.88(4) ? . .
K(55) O(602) 2.88(4) ? . 55507
K(55) O(603) 3.47(7) ? . .
K(55) O(603) 3.47(7) ? . 55507
K(55) O(604) 3.45(7) ? . .
K(55) O(604) 3.45(7) ? . 55507
K(55) O(605) 3.15(6) ? . .
K(55) O(605) 3.15(6) ? . 55507
K(55) O(606) 2.51(5) ? . .
K(55) O(606) 2.51(5) ? . 55507
K(55) C(601) 3.36(5) ? . .
K(55) C(601) 3.36(5) ? . 55507
K(55) C(610) 3.58(5) ? . .
K(55) C(610) 3.58(4) ? . 55507
K(55) C(611) 3.38(6) ? . .
K(55) C(611) 3.38(6) ? . 55507
K(55) C(612) 3.37(6) ? . .
K(55) C(612) 3.37(6) ? . 55506
S(1) O(3) 3.374 ? . 55506
S(1) O(4) 3.429 ? . .
O(1) O(901) 2.720 ? . .
O(2) C(602) 3.29(3) ? . 55506
O(3) S(1) 3.374 ? . 55506
O(4) S(1) 3.429 ? . .
O(4) C(506) 3.33(2) ? . 54531
O(5) C(506) 3.49(2) ? . 54531
O(5) C(603) 3.15(7) ? . .
O(5) C(604) 2.86(7) ? . .
O(5) C(609) 3.45(7) ? . 55507
O(5) C(610) 3.11(4) ? . 55507
O(6) C(512) 3.34(3) ? . .
O(6) C(602) 3.19(4) ? . 55506
O(6) C(603) 3.54(7) ? . 55506
O(6) C(608) 3.38(8) ? . 55512
O(7) C(911) 3.20(2) ? . 55506
O(8) C(901) 3.24(2) ? . .
O(9) C(402) 3.40(3) ? . 55506
O(9) C(506) 3.21(2) ? . 54531
O(9) C(507) 3.476(12) ? . 54531
O(9) C(509) 3.325(16) ? . 55506
O(9) C(510) 3.37(2) ? . 55506
O(10) C(610) 3.40(7) ? . 55507
O(11) C(601) 3.58(5) ? . 55506
O(11) C(602) 3.22(7) ? . 55506
O(12) C(501) 3.47(3) ? . .
O(12) C(503) 3.21(3) ? . 55520
O(12) C(504) 3.24(3) ? . 55520
O(12) C(512) 3.58(3) ? . .
O(12) C(705) 3.40(11) ? . 55520
O(13) C(705) 3.33(12) ? . 55520
O(13) C(706) 3.55(13) ? . 55520
O(14) C(401) 3.30(4) ? . 55506
O(14) C(402) 3.19(3) ? . 55506
O(15) C(402) 3.42(3) ? . 55506
O(17) C(201) 3.42(3) ? . 65507
O(17) C(202) 3.37(3) ? . 65507
O(18) C(207) 3.23(3) ? . 55506
O(19) C(311) 3.41(6) ? . 55506
O(19) C(312) 3.47(5) ? . 55506
O(20) C(302) 3.52(4) ? . 55507
O(20) C(702) 3.59(6) ? . 44524
O(20) C(711) 3.42(7) ? . 55529
O(21) C(307) 3.43(2) ? . 55411
O(21) C(308) 3.50(4) ? . 55411
O(22) C(307) 3.50(2) ? . 55411
O(23) C(305) 3.21(7) ? . 55411
O(23) C(307) 3.40(2) ? . 55411
O(101) C(603) 3.43(5) ? . .
O(103) C(201) 3.52(3) ? . 65507
O(103) C(202) 3.30(3) ? . 65507
O(103) C(503) 3.57(3) ? . 55520
O(103) C(706) 3.51(10) ? . 55520
O(104) C(206) 3.48(3) ? . 55506
O(105) C(312) 3.59(5) ? . 55506
O(105) C(405) 3.35(10) ? . 55506
O(105) C(510) 3.41(2) ? . 55506
O(105) C(604) 3.30(8) ? . .
O(105) C(605) 3.54(9) ? . .
O(106) C(303) 3.45(3) ? . 55507
O(106) C(608) 3.30(8) ? . 55512
O(107) C(901) 3.56(2) ? . .
O(107) C(911) 3.49(2) ? . 55506
O(108) C(601) 3.23(8) ? . 55506
O(108) C(611) 2.89(6) ? . 55507
O(108) C(612) 3.58(5) ? . 55506
O(108) C(701) 3.57(8) ? . 44524
O(109) C(212) 3.50(3) ? . 65507
O(109) C(309) 3.50(5) ? . 55411
O(109) C(310) 3.52(5) ? . 55411
O(110) C(207) 3.27(3) ? . 55506
O(110) C(208) 3.54(3) ? . 55506
O(110) C(209) 3.30(3) ? . 64410
O(110) C(401) 3.44(4) ? . 55506
O(111) C(211) 3.31(3) ? . 64410
O(111) C(311) 3.52(6) ? . 55506
O(111) C(403) 3.57(5) ? . 55506
O(112) C(303) 3.53(3) ? . 55507
O(112) C(305) 3.37(7) ? . 55411
O(112) C(703) 3.21(8) ? . 55520
O(112) C(704) 2.86(10) ? . 55520
O(112) C(709) 3.52(11) ? . .
O(112) C(710) 3.25(9) ? . 55529
O(301) C(605) 3.53(7) ? . 55506
O(301) C(712) 3.40(7) ? . 45527
O(302) C(702) 3.33(7) ? . 54526
O(302) C(711) 2.80(7) ? . 45527
O(302) C(712) 3.38(5) ? . 45527
O(303) O(705) 2.79(10) ? . 55507
O(303) C(708) 2.91(13) ? . 55507
O(303) C(709) 2.67(11) ? . 55507
O(303) C(710) 3.54(10) ? . 55507
O(306) C(405) 3.48(12) ? . .
O(401) O(402) 2.60(6) ? . .
O(401) O(403) 2.81(7) ? . 55520
O(401) C(402) 2.50(6) ? . .
O(402) O(401) 2.60(6) ? . .
O(402) O(403) 3.41(6) ? . .
O(402) C(210) 3.56(5) ? . 65513
O(402) C(401) 2.09(5) ? . .
O(402) C(404) 2.15(9) ? . .
O(402) C(405) 3.14(12) ? . .
O(403) O(401) 2.81(7) ? . 55520
O(403) O(402) 3.41(6) ? . .
O(403) C(403) 2.64(7) ? . .
O(403) C(406) 2.06(8) ? . 55520
O(501) K(4) 2.92(2) ? . .
O(501) O(502) 2.84(4) ? . .
O(501) O(502) 1.94(4) ? . 55520
O(501) O(506) 2.77(3) ? . .
O(501) C(502) 2.35(4) ? . .
O(501) C(502) 3.35(4) ? . 55520
O(501) C(505) 2.61(4) ? . 55520
O(501) C(511) 2.38(4) ? . .
O(502) K(4) 2.71(2) ? . .
O(502) O(501) 2.84(4) ? . .
O(502) O(501) 1.94(4) ? . 55520
O(502) O(503) 2.79(3) ? . .
O(502) C(501) 2.41(4) ? . .
O(502) C(503) 2.56(4) ? . 55520
O(502) C(504) 2.36(4) ? . .
O(502) C(504) 3.44(4) ? . 55520
O(502) C(512) 3.18(4) ? . 55520
O(503) K(4) 2.74(2) ? . .
O(503) O(502) 2.79(3) ? . .
O(503) O(504) 2.84(3) ? . .
O(503) C(501) 2.58(3) ? . 55520
O(503) C(503) 2.39(4) ? . .
O(503) C(506) 2.34(4) ? . .
O(503) C(510) 3.14(4) ? . 55520
O(503) C(511) 1.87(5) ? . 55520
O(504) K(4) 2.76(2) ? . .
O(504) O(503) 2.84(3) ? . .
O(504) O(505) 2.868(19) ? . .
O(504) C(505) 2.40(3) ? . .
O(504) C(508) 2.55(2) ? . .
O(504) C(511) 2.94(4) ? . 55520
O(505) K(4) 2.90(2) ? . .
O(505) O(504) 2.868(19) ? . .
O(505) O(505) 1.978(11) ? . 55520
O(505) O(506) 2.82(3) ? . .
O(505) C(506) 2.97(2) ? . 55520
O(505) C(507) 2.426(13) ? . .
O(505) C(509) 2.971(17) ? . 55520
O(505) C(510) 2.38(2) ? . .
O(506) K(4) 2.94(2) ? . .
O(506) O(501) 2.77(3) ? . .
O(506) O(505) 2.82(3) ? . .
O(506) C(504) 2.90(4) ? . 55520
O(506) C(507) 2.90(3) ? . 55520
O(506) C(509) 2.40(3) ? . .
O(506) C(512) 2.34(4) ? . .
O(601) K(5) 3.16(5) ? . .
O(601) K(55) 2.54(6) ? . .
O(601) O(601) 2.93(2) ? . 55512
O(601) O(602) 2.89(7) ? . .
O(601) O(604) 3.09(8) ? . 55507
O(601) O(605) 3.47(8) ? . 55507
O(601) O(606) 2.84(3) ? . .
O(601) O(606) 2.82(4) ? . 55512
O(601) C(601) 3.57(2) ? . 55512
O(601) C(602) 2.45(4) ? . .
O(601) C(608) 3.38(8) ? . 55507
O(601) C(611) 2.40(3) ? . .
O(601) C(611) 2.29(4) ? . 55512
O(602) K(5) 3.13(4) ? . .
O(602) K(55) 2.88(4) ? . .
O(602) O(601) 2.89(7) ? . .
O(602) O(603) 2.86(9) ? . .
O(602) O(606) 2.28(9) ? . 55507
O(602) C(601) 2.41(9) ? . .
O(602) C(601) 3.56(9) ? . 55506
O(602) C(604) 2.44(11) ? . .
O(602) C(607) 3.60(10) ? . 55507
O(602) C(608) 2.33(11) ? . 55507
O(602) C(610) 2.01(11) ? . 55507
O(603) K(5) 2.81(7) ? . .
O(603) K(55) 3.47(7) ? . .
O(603) O(602) 2.86(9) ? . .
O(603) O(604) 2.88(11) ? . .
O(603) O(605) 2.04(10) ? . 55507
O(603) O(606) 2.48(8) ? . 55507
O(603) C(603) 2.41(10) ? . .
O(603) C(606) 2.47(11) ? . .
O(603) C(608) 3.38(10) ? . 55507
O(603) C(609) 2.43(10) ? . 55507
O(603) C(610) 2.06(9) ? . 55507
O(603) C(611) 3.33(8) ? . 55507
O(604) K(5) 2.61(6) ? . .
O(604) K(55) 3.45(7) ? . .
O(604) O(601) 3.09(8) ? . 55507
O(604) O(603) 2.88(11) ? . .
O(604) O(605) 2.92(10) ? . .
O(604) C(605) 2.42(12) ? . .
O(604) C(608) 2.46(11) ? . .
O(605) K(5) 2.66(6) ? . .
O(605) K(55) 3.15(6) ? . .
O(605) O(601) 3.47(8) ? . 55507
O(605) O(603) 2.04(10) ? . 55507
O(605) O(604) 2.92(10) ? . .
O(605) O(606) 2.94(9) ? . .
O(605) C(601) 3.48(9) ? . 55507
O(605) C(602) 2.42(9) ? . 55507
O(605) C(604) 2.18(10) ? . 55507
O(605) C(605) 3.48(10) ? . 55507
O(605) C(607) 2.42(10) ? . .
O(605) C(610) 2.46(10) ? . .
O(606) K(5) 3.01(4) ? . .
O(606) K(55) 2.51(5) ? . .
O(606) O(601) 2.84(3) ? . .
O(606) O(601) 2.82(4) ? . 55512
O(606) O(602) 2.28(9) ? . 55507
O(606) O(603) 2.48(8) ? . 55507
O(606) O(605) 2.94(9) ? . .
O(606) C(601) 2.08(6) ? . 55512
O(606) C(602) 3.25(6) ? . 55512
O(606) C(603) 2.78(8) ? . 55507
O(606) C(604) 2.31(8) ? . 55507
O(606) C(605) 3.27(9) ? . 55507
O(606) C(609) 2.41(8) ? . .
O(606) C(612) 2.64(5) ? . .
O(701) K(6) 3.41(7) ? . .
O(701) O(702) 2.72(8) ? . .
O(701) O(702) 2.72(8) ? . 55520
O(701) O(706) 3.05(8) ? . .
O(701) O(706) 3.05(8) ? . 55520
O(701) C(702) 2.20(4) ? . .
O(701) C(702) 2.20(4) ? . 55520
O(701) C(711) 2.66(5) ? . .
O(701) C(711) 2.66(5) ? . 55520
O(702) O(701) 2.72(8) ? . .
O(702) O(703) 2.85(13) ? . .
O(702) O(705) 2.95(12) ? . 55520
O(702) C(701) 2.51(10) ? . .
O(702) C(704) 2.45(13) ? . .
O(702) C(709) 2.65(14) ? . 55520
O(702) C(710) 1.94(11) ? . 55520
O(702) C(712) 2.20(12) ? . 55520
O(703) O(702) 2.85(13) ? . .
O(703) O(704) 2.85(15) ? . .
O(703) O(705) 3.53(15) ? . 55520
O(703) O(706) 3.18(13) ? . 55520
O(703) C(703) 2.39(15) ? . .
O(703) C(706) 2.36(15) ? . .
O(703) C(709) 3.27(16) ? . 55520
O(704) O(703) 2.85(15) ? . .
O(704) O(705) 2.88(15) ? . .
O(704) C(705) 2.44(18) ? . .
O(704) C(708) 2.39(18) ? . .
O(705) O(303) 2.79(10) ? . 55507
O(705) O(702) 2.95(13) ? . 55520
O(705) O(703) 3.53(15) ? . 55520
O(705) O(704) 2.88(15) ? . .
O(705) O(706) 2.92(13) ? . .
O(705) C(304) 2.72(11) ? . 55507
O(705) C(305) 2.82(12) ? . 55507
O(705) C(703) 3.35(14) ? . 55520
O(705) C(704) 2.93(15) ? . 55520
O(705) C(707) 2.50(15) ? . .
O(705) C(710) 2.45(15) ? . .
O(706) K(6) 3.42(7) ? . .
O(706) O(701) 3.05(8) ? . .
O(706) O(703) 3.18(13) ? . 55520
O(706) O(705) 2.92(13) ? . .
O(706) C(701) 2.60(9) ? . 55520
O(706) C(704) 2.51(14) ? . 55520
O(706) C(709) 2.41(14) ? . .
O(706) C(712) 2.36(11) ? . .
O(901) O(1) 2.720 ? . .
O(901) O(1) 2.720 ? . 55506
O(911) C(203) 3.526 ? . 65512
C(201) O(17) 3.42(3) ? . 65507
C(201) O(103) 3.52(3) ? . 65507
C(202) O(17) 3.37(3) ? . 65507
C(202) O(103) 3.30(3) ? . 65507
C(203) O(911) 3.526 ? . 65512
C(206) O(104) 3.48(3) ? . 55506
C(207) O(18) 3.23(3) ? . 55506
C(207) O(110) 3.27(3) ? . 55506
C(208) O(110) 3.54(3) ? . 55506
C(209) O(110) 3.30(3) ? . 65502
C(210) O(402) 3.56(5) ? . 65513
C(211) O(111) 3.31(3) ? . 65502
C(212) O(109) 3.50(3) ? . 65507
C(301) C(702) 3.23(9) ? . 54526
C(301) C(711) 2.97(9) ? . 45527
C(301) C(712) 2.47(8) ? . 45527
C(302) O(20) 3.52(4) ? . 55507
C(302) C(702) 3.49(9) ? . 54526
C(302) C(711) 3.06(9) ? . 45527
C(302) C(712) 3.35(7) ? . 45527
C(303) O(106) 3.45(3) ? . 55507
C(303) O(112) 3.53(3) ? . 55507
C(303) C(709) 2.93(12) ? . 55507
C(303) C(711) 3.59(7) ? . 45527
C(304) O(705) 2.72(11) ? . 55507
C(304) C(708) 3.16(13) ? . 55507
C(304) C(709) 1.86(12) ? . 55507
C(304) C(710) 2.70(11) ? . 55507
C(305) O(23) 3.21(7) ? . 45527
C(305) O(112) 3.37(8) ? . 45527
C(305) O(705) 2.82(12) ? . 55507
C(305) C(708) 3.56(13) ? . 55507
C(305) C(709) 2.86(13) ? . 55507
C(305) C(710) 3.00(12) ? . 55507
C(307) O(21) 3.43(2) ? . 45527
C(307) O(22) 3.50(2) ? . 45527
C(307) O(23) 3.40(2) ? . 45527
C(308) O(21) 3.50(4) ? . 45527
C(309) O(109) 3.50(5) ? . 45527
C(310) O(109) 3.52(5) ? . 45527
C(311) O(19) 3.41(6) ? . 55506
C(311) O(111) 3.52(6) ? . 55506
C(312) O(19) 3.47(5) ? . 55506
C(312) O(105) 3.59(5) ? . 55506
C(312) C(712) 3.55(8) ? . 45527
C(401) O(14) 3.30(4) ? . 55506
C(401) O(110) 3.44(4) ? . 55506
C(401) O(402) 2.09(5) ? . .
C(401) C(403) 3.56(6) ? . .
C(401) C(406) 2.46(8) ? . .
C(402) O(9) 3.40(3) ? . 55506
C(402) O(14) 3.19(3) ? . 55506
C(402) O(15) 3.42(3) ? . 55506
C(402) O(401) 2.50(6) ? . .
C(402) C(403) 2.16(6) ? . .
C(402) C(404) 2.51(9) ? . .
C(402) C(405) 3.41(13) ? . .
C(403) K(3) 3.58(4) ? . .
C(403) O(111) 3.57(5) ? . 55506
C(403) O(403) 2.64(7) ? . .
C(403) C(401) 3.56(6) ? . .
C(403) C(402) 2.16(6) ? . .
C(403) C(405) 1.87(11) ? . .
C(404) O(402) 2.15(9) ? . .
C(404) C(402) 2.51(9) ? . .
C(404) C(406) 3.59(10) ? . 55520
C(405) O(105) 3.35(10) ? . 55506
C(405) O(306) 3.48(12) ? . .
C(405) O(402) 3.14(12) ? . .
C(405) C(402) 3.41(13) ? . .
C(405) C(403) 1.87(11) ? . .
C(405) C(406) 3.50(12) ? . 55520
C(406) O(403) 2.06(8) ? . 55520
C(406) C(401) 2.46(8) ? . .
C(406) C(404) 3.59(10) ? . 55520
C(406) C(405) 3.50(12) ? . 55520
C(501) O(12) 3.47(3) ? . .
C(501) O(502) 2.41(4) ? . .
C(501) O(503) 2.58(3) ? . 55520
C(501) C(502) 2.42(4) ? . 55520
C(501) C(512) 2.37(4) ? . .
C(502) O(501) 2.35(4) ? . .
C(502) O(501) 3.35(4) ? . 55520
C(502) C(501) 2.42(4) ? . 55520
C(502) C(503) 2.40(4) ? . .
C(502) C(503) 1.91(4) ? . 55520
C(502) C(504) 2.84(4) ? . 55520
C(503) O(12) 3.21(3) ? . 55520
C(503) O(103) 3.57(3) ? . 55520
C(503) O(502) 2.56(4) ? . 55520
C(503) O(503) 2.39(4) ? . .
C(503) C(502) 2.40(4) ? . .
C(503) C(502) 1.91(4) ? . 55520
C(503) C(512) 2.41(4) ? . 55520
C(504) K(4) 3.54(3) ? . .
C(504) O(12) 3.24(3) ? . 55520
C(504) O(502) 2.36(4) ? . .
C(504) O(502) 3.44(4) ? . 55520
C(504) O(506) 2.90(4) ? . 55520
C(504) C(502) 2.84(4) ? . 55520
C(504) C(505) 2.41(4) ? . .
C(504) C(511) 2.33(4) ? . 55520
C(505) K(4) 3.54(2) ? . .
C(505) O(501) 2.61(4) ? . 55520
C(505) O(504) 2.40(3) ? . .
C(505) C(504) 2.41(4) ? . .
C(505) C(509) 3.20(3) ? . 55520
C(505) C(510) 2.08(4) ? . 55520
C(506) K(4) 3.584(19) ? . .
C(506) O(4) 3.33(2) ? . 55531
C(506) O(5) 3.49(2) ? . 55531
C(506) O(9) 3.21(2) ? . 55531
C(506) O(503) 2.34(4) ? . .
C(506) O(505) 2.97(2) ? . 55520
C(506) C(507) 2.37(3) ? . .
C(506) C(509) 2.05(3) ? . 55520
C(506) C(511) 2.28(4) ? . 55520
C(506) C(512) 3.12(4) ? . 55520
C(507) O(9) 3.476(12) ? . 55531
C(507) O(505) 2.426(13) ? . .
C(507) O(506) 2.90(3) ? . 55520
C(507) C(506) 2.37(3) ? . .
C(507) C(507) 3.447(3) ? . 55520
C(507) C(510) 2.29(3) ? . 55520
C(508) O(504) 2.55(2) ? . .
C(508) O(504) 2.55(2) ? . 55520
C(508) C(509) 2.166(16) ? . .
C(508) C(509) 2.166(16) ? . 55520
C(508) C(510) 3.51(2) ? . .
C(508) C(510) 3.51(2) ? . 55520
C(509) O(9) 3.325(16) ? . 55506
C(509) O(505) 2.971(17) ? . 55520
C(509) O(506) 2.40(3) ? . .
C(509) C(505) 3.20(3) ? . 55520
C(509) C(506) 2.05(3) ? . 55520
C(509) C(508) 2.166(16) ? . .
C(510) O(9) 3.37(2) ? . 55506
C(510) O(105) 3.41(2) ? . 55506
C(510) O(503) 3.14(4) ? . 55520
C(510) O(505) 2.38(2) ? . .
C(510) C(505) 2.08(4) ? . 55520
C(510) C(507) 2.29(3) ? . 55520
C(510) C(508) 3.51(2) ? . .
C(510) C(511) 2.36(4) ? . .
C(511) O(501) 2.38(4) ? . .
C(511) O(503) 1.87(5) ? . 55520
C(511) O(504) 2.94(4) ? . 55520
C(511) C(504) 2.33(4) ? . 55520
C(511) C(506) 2.28(4) ? . 55520
C(511) C(510) 2.36(4) ? . .
C(512) O(6) 3.34(3) ? . .
C(512) O(12) 3.58(3) ? . .
C(512) O(502) 3.18(4) ? . 55520
C(512) O(506) 2.34(4) ? . .
C(512) C(501) 2.37(4) ? . .
C(512) C(503) 2.41(4) ? . 55520
C(512) C(506) 3.12(4) ? . 55520
C(601) K(55) 3.36(5) ? . .
C(601) O(11) 3.58(5) ? . 55506
C(601) O(108) 3.23(8) ? . 55506
C(601) O(601) 3.57(2) ? . 55512
C(601) O(602) 2.41(9) ? . .
C(601) O(602) 3.56(9) ? . 55506
C(601) O(605) 3.48(9) ? . 55507
C(601) O(606) 2.08(6) ? . 55512
C(601) C(608) 3.35(9) ? . 55507
C(601) C(609) 3.35(10) ? . 55507
C(601) C(610) 2.83(7) ? . 55512
C(601) C(611) 1.90(5) ? . 55512
C(601) C(612) 2.40(3) ? . .
C(602) O(2) 3.29(3) ? . 55506
C(602) O(6) 3.19(3) ? . 55506
C(602) O(11) 3.22(7) ? . 55506
C(602) O(601) 2.45(4) ? . .
C(602) O(605) 2.42(9) ? . 55507
C(602) O(606) 3.25(6) ? . 55512
C(602) C(603) 2.44(11) ? . .
C(602) C(607) 3.57(10) ? . 55507
C(602) C(608) 2.27(10) ? . 55507
C(602) C(609) 2.14(11) ? . 55507
C(602) C(610) 3.39(11) ? . 55507
C(602) C(610) 3.59(8) ? . 55512
C(602) C(611) 3.37(6) ? . 55512
C(603) O(5) 3.15(7) ? . .
C(603) O(6) 3.54(7) ? . 55506
C(603) O(101) 3.43(5) ? . .
C(603) O(603) 2.41(10) ? . .
C(603) O(606) 2.78(8) ? . 55507
C(603) C(602) 2.44(11) ? . .
C(603) C(608) 2.41(11) ? . 55507
C(604) O(5) 2.86(7) ? . .
C(604) O(105) 3.30(8) ? . .
C(604) O(602) 2.44(11) ? . .
C(604) O(605) 2.18(10) ? . 55507
C(604) O(606) 2.31(8) ? . 55507
C(604) C(605) 2.42(11) ? . .
C(604) C(608) 3.46(11) ? . 55507
C(604) C(611) 3.23(8) ? . 55507
C(605) O(105) 3.54(9) ? . .
C(605) O(301) 3.53(7) ? . 55506
C(605) O(604) 2.42(12) ? . .
C(605) O(605) 3.48(10) ? . 55507
C(605) O(606) 3.27(9) ? . 55507
C(605) C(604) 2.42(11) ? . .
C(605) C(610) 3.04(10) ? . 55507
C(605) C(611) 3.51(9) ? . 55507
C(606) K(5) 3.45(7) ? . .
C(606) O(603) 2.47(11) ? . .
C(606) C(607) 2.44(13) ? . .
C(607) K(5) 3.40(8) ? . .
C(607) O(602) 3.60(10) ? . 55507
C(607) O(605) 2.42(10) ? . .
C(607) C(602) 3.57(10) ? . 55507
C(607) C(606) 2.44(13) ? . .
C(608) K(5) 3.46(7) ? . .
C(608) O(6) 3.38(8) ? . 55512
C(608) O(106) 3.30(8) ? . 55512
C(608) O(601) 3.38(8) ? . 55507
C(608) O(602) 2.33(11) ? . 55507
C(608) O(603) 3.38(10) ? . 55507
C(608) O(604) 2.46(11) ? . .
C(608) C(601) 3.35(9) ? . 55507
C(608) C(602) 2.27(10) ? . 55507
C(608) C(603) 2.41(11) ? . 55507
C(608) C(604) 3.46(11) ? . 55507
C(608) C(609) 2.44(11) ? . .
C(609) O(5) 3.45(6) ? . 55507
C(609) O(603) 2.43(10) ? . 55507
C(609) O(606) 2.41(8) ? . .
C(609) C(601) 3.35(10) ? . 55507
C(609) C(602) 2.14(11) ? . 55507
C(609) C(608) 2.44(11) ? . .
C(610) K(55) 3.58(5) ? . .
C(610) O(5) 3.11(4) ? . 55507
C(610) O(10) 3.40(7) ? . 55507
C(610) O(602) 2.01(11) ? . 55507
C(610) O(603) 2.06(9) ? . 55507
C(610) O(605) 2.46(10) ? . .
C(610) C(601) 2.83(7) ? . 55512
C(610) C(602) 3.39(11) ? . 55507
C(610) C(602) 3.59(8) ? . 55512
C(610) C(605) 3.04(10) ? . 55507
C(610) C(611) 2.48(7) ? . .
C(611) K(55) 3.38(6) ? . .
C(611) O(108) 2.89(6) ? . 55507
C(611) O(601) 2.40(3) ? . .
C(611) O(601) 2.29(4) ? . 55512
C(611) O(603) 3.33(8) ? . 55507
C(611) C(601) 1.90(5) ? . 55512
C(611) C(602) 3.37(6) ? . 55512
C(611) C(604) 3.23(8) ? . 55507
C(611) C(605) 3.51(9) ? . 55507
C(611) C(610) 2.48(7) ? . .
C(611) C(611) 3.38(2) ? . 55512
C(612) K(55) 3.37(6) ? . .
C(612) K(55) 3.37(6) ? . 55506
C(612) O(108) 3.58(5) ? . 55506
C(612) O(108) 3.58(5) ? . 55507
C(612) O(606) 2.64(5) ? . .
C(612) O(606) 2.64(5) ? . 55512
C(612) C(601) 2.40(3) ? . .
C(612) C(601) 2.40(3) ? . 55512
C(701) O(108) 3.57(8) ? . 55516
C(701) O(702) 2.51(10) ? . .
C(701) O(706) 2.60(9) ? . 55520
C(701) C(701) 2.684(12) ? . 55520
C(701) C(702) 3.33(5) ? . 55520
C(701) C(710) 3.55(11) ? . 55520
C(701) C(711) 2.01(6) ? . 55520
C(701) C(712) 2.43(4) ? . .
C(701) C(712) 1.95(4) ? . 55520
C(702) O(20) 3.59(7) ? . 55516
C(702) O(302) 3.33(7) ? . 55418
C(702) O(701) 2.20(4) ? . .
C(702) C(301) 3.23(9) ? . 55418
C(702) C(302) 3.49(9) ? . 55418
C(702) C(701) 3.33(5) ? . 55520
C(702) C(703) 2.46(12) ? . .
C(702) C(710) 2.45(13) ? . 55520
C(703) O(112) 3.21(8) ? . 55520
C(703) O(703) 2.39(15) ? . .
C(703) O(705) 3.35(14) ? . 55520
C(703) C(702) 2.46(12) ? . .
C(703) C(709) 2.45(15) ? . 55520
C(703) C(710) 1.98(13) ? . 55520
C(703) C(711) 2.36(13) ? . 55520
C(703) C(712) 3.00(12) ? . 55520
C(704) O(112) 2.86(10) ? . 55520
C(704) O(702) 2.45(13) ? . .
C(704) O(705) 2.93(15) ? . 55520
C(704) O(706) 2.51(14) ? . 55520
C(704) C(705) 2.38(16) ? . .
C(704) C(709) 2.14(16) ? . 55520
C(704) C(710) 2.68(15) ? . 55520
C(705) K(6) 3.50(11) ? . .
C(705) O(12) 3.40(10) ? . 55520
C(705) O(13) 3.33(12) ? . 55520
C(705) O(704) 2.44(18) ? . .
C(705) C(704) 2.38(16) ? . .
C(706) O(13) 3.55(13) ? . 55520
C(706) O(103) 3.51(10) ? . 55520
C(706) O(703) 2.36(15) ? . .
C(706) C(707) 2.43(19) ? . .
C(707) O(705) 2.50(15) ? . .
C(707) C(706) 2.43(19) ? . .
C(708) O(303) 2.91(13) ? . 55507
C(708) O(704) 2.39(18) ? . .
C(708) C(304) 3.16(13) ? . 55507
C(708) C(305) 3.56(14) ? . 55507
C(708) C(709) 2.52(16) ? . .
C(709) O(112) 3.52(11) ? . .
C(709) O(303) 2.67(11) ? . 55507
C(709) O(702) 2.65(13) ? . 55520
C(709) O(703) 3.27(16) ? . 55520
C(709) O(706) 2.41(14) ? . .
C(709) C(303) 2.93(12) ? . 55507
C(709) C(304) 1.86(12) ? . 55507
C(709) C(305) 2.86(13) ? . 55507
C(709) C(703) 2.45(15) ? . 55520
C(709) C(704) 2.14(16) ? . 55520
C(709) C(708) 2.52(16) ? . .
C(710) O(112) 3.25(10) ? . 55529
C(710) O(303) 3.54(10) ? . 55507
C(710) O(702) 1.94(11) ? . 55520
C(710) O(705) 2.45(15) ? . .
C(710) C(304) 2.70(11) ? . 55507
C(710) C(305) 3.00(12) ? . 55507
C(710) C(701) 3.55(11) ? . 55520
C(710) C(702) 2.45(12) ? . 55520
C(710) C(703) 1.98(13) ? . 55520
C(710) C(704) 2.68(15) ? . 55520
C(710) C(711) 2.38(13) ? . .
C(711) O(20) 3.42(7) ? . 55529
C(711) O(302) 2.80(7) ? . 55411
C(711) O(701) 2.66(5) ? . .
C(711) C(301) 2.97(9) ? . 55411
C(711) C(302) 3.06(9) ? . 55411
C(711) C(303) 3.59(7) ? . 55411
C(711) C(701) 2.01(6) ? . 55520
C(711) C(703) 2.36(13) ? . 55520
C(711) C(710) 2.38(13) ? . .
C(712) O(301) 3.40(7) ? . 55411
C(712) O(302) 3.38(5) ? . 55411
C(712) O(702) 2.20(12) ? . 55520
C(712) O(706) 2.36(11) ? . .
C(712) C(301) 2.47(8) ? . 55411
C(712) C(302) 3.35(7) ? . 55411
C(712) C(312) 3.55(8) ? . 55411
C(712) C(701) 2.43(4) ? . .
C(712) C(701) 1.95(4) ? . 55520
C(712) C(703) 3.00(12) ? . 55520
C(712) C(712) 3.48(2) ? . 55520
C(901) O(8) 3.24(2) ? . .
C(901) O(107) 3.56(2) ? . .
C(911) O(7) 3.20(2) ? . 55506
C(911) O(107) 3.49(2) ? . 55506
